data_4115675
loop_
_publ_author_name
'Hans Lee'
'Carolyn B. Knobler'
'M. Frederick Hawthorne'

_publ_contact_author
;
Hawthorne, M. F.,
Department of Chemistry and Biochemistry,
University of California,
Los Angeles, CA 90095-1569.  USA
;
_publ_contact_author_email hawthorne@chem.ucla.edu
_publ_contact_author_fax 310-825-5490
_publ_contact_author_phone 310-825-7378
_publ_section_title
;
 Octahedral Coordination of Halide Ions (I-, Br-, Cl-) Sandwich Bonded
 with Tridentate Mercuracarborand-3 Receptors
;
_journal_name_full 'Journal of the American Chemical Society'
_journal_page_first 8543
_journal_page_last 8549
_journal_paper_doi 10.1021/ja010755l
_journal_volume 123
_journal_year 2001
_chemical_formula_moiety
;
CH3P(C6H5)3 [((CH3)2C2B10H8Hg)3)2.Br] ((CH3)2CO)2  (H2O)2
;
_chemical_formula_sum 'C24.5 H56.5 B30 Br0.5 Hg3 O1.5 P0.5'
_chemical_formula_weight 1356.71
_chemical_name_common
;
triphenylmethylphosphonium [(B-hexamethyl 9-mercuracarborand-3)2.Br] 
;
_space_group_IT_number 15
_symmetry_cell_setting monoclinic
_symmetry_space_group_name_Hall '-C 2yc'
_symmetry_space_group_name_H-M 'C 1 2/c 1'
_atom_sites_solution_hydrogens geom
_atom_sites_solution_primary direct
_atom_sites_solution_secondary difmap
_audit_creation_method SHELXL-97
_cell_angle_alpha 90.00
_cell_angle_beta 106.424(6)
_cell_angle_gamma 90.00
_cell_formula_units_Z 8
_cell_length_a 24.671(8)
_cell_length_b 17.576(6)
_cell_length_c 26.079(8)
_cell_measurement_reflns_used 1001
_cell_measurement_temperature 100(2)
_cell_measurement_theta_max 56.33
_cell_measurement_theta_min 6.91
_cell_volume 10847(6)
_computing_cell_refinement 'Bruker software'
_computing_data_collection 'Bruker software'
_computing_data_reduction 'Bruker software'
_computing_molecular_graphics 'Bruker software'
_computing_publication_material 'Bruker software'
_computing_structure_refinement 'SHELXL-97 (Sheldrick, 1997)'
_computing_structure_solution 'SHELXS-97 (Sheldrick, 1990)'
_diffrn_ambient_temperature 100(2)
_diffrn_measured_fraction_theta_full 0.956
_diffrn_measured_fraction_theta_max 0.956
_diffrn_measurement_device_type 'Bruker Smart 1000'
_diffrn_measurement_method 'phi and omega scans'
_diffrn_radiation_monochromator graphite
_diffrn_radiation_source 'fine-focus sealed tube'
_diffrn_radiation_type MoK\a
_diffrn_radiation_wavelength 0.71073
_diffrn_reflns_av_R_equivalents 0.0687
_diffrn_reflns_av_sigmaI/netI 0.0695
_diffrn_reflns_limit_h_max 32
_diffrn_reflns_limit_h_min -21
_diffrn_reflns_limit_k_max 22
_diffrn_reflns_limit_k_min -23
_diffrn_reflns_limit_l_max 34
_diffrn_reflns_limit_l_min -34
_diffrn_reflns_number 34317
_diffrn_reflns_theta_full 28.25
_diffrn_reflns_theta_max 28.25
_diffrn_reflns_theta_min 1.53
_diffrn_standards_decay_% none
_exptl_absorpt_coefficient_mu 8.878
_exptl_absorpt_correction_T_max 1.000
_exptl_absorpt_correction_T_min 0.449
_exptl_absorpt_correction_type Sadabs
_exptl_absorpt_process_details
;
Bruker software
;
_exptl_crystal_colour colorless
_exptl_crystal_density_diffrn 1.662
_exptl_crystal_description parallelepiped
_exptl_crystal_F_000 5044
_exptl_crystal_size_max 0.5
_exptl_crystal_size_mid 0.5
_exptl_crystal_size_min 0.5
_refine_diff_density_max 4.112
_refine_diff_density_min -2.748
_refine_diff_density_rms 0.304
_refine_ls_extinction_method none
_refine_ls_goodness_of_fit_ref 1.075
_refine_ls_hydrogen_treatment mixed
_refine_ls_matrix_type full
_refine_ls_number_parameters 353
_refine_ls_number_reflns 12824
_refine_ls_number_restraints 0
_refine_ls_restrained_S_all 1.075
_refine_ls_R_factor_all 0.0826
_refine_ls_R_factor_gt 0.0607
_refine_ls_shift/su_max 1.831
_refine_ls_shift/su_mean 0.014
_refine_ls_structure_factor_coef Fsqd
_refine_ls_weighting_details 'calc w=1/[\s^2^(Fo^2^)+(0.0632P)^2^+409.5086P] where P=(Fo^2^+2Fc^2^)/3'
_refine_ls_weighting_scheme calc
_refine_ls_wR_factor_gt 0.1505
_refine_ls_wR_factor_ref 0.1578
_reflns_number_gt 9787
_reflns_number_total 12824
_reflns_threshold_expression >2sigma(I)
_cod_data_source_file ja010755l_2.cif
_cod_data_source_block MePPh3[12.Br].((CH3)2CO)2.(H2O)2
_cod_original_formula_sum 'C24.50 H56.50 B30 Br0.50 Hg3 O1.50 P0.50'
_cod_database_code 4115675

loop_
_symmetry_equiv_pos_as_xyz
'x, y, z'
'-x, y, -z+1/2'
'x+1/2, y+1/2, z'
'-x+1/2, y+1/2, -z+1/2'
'-x, -y, -z'
'x, -y, z-1/2'
'-x+1/2, -y+1/2, -z'
'x+1/2, -y+1/2, z-1/2'

loop_
_atom_site_label
_atom_site_type_symbol
_atom_site_fract_x
_atom_site_fract_y
_atom_site_fract_z
_atom_site_U_iso_or_equiv
_atom_site_adp_type
_atom_site_occupancy
_atom_site_symmetry_multiplicity
_atom_site_calc_flag
_atom_site_refinement_flags
_atom_site_disorder_assembly
_atom_site_disorder_group
Hg1 Hg 0.486984(15) 0.54036(2) 0.147084(15) 0.01254(10) Uani 1 1 d . . .
Hg2 Hg 0.366650(16) 0.44285(2) 0.176389(16) 0.01763(11) Uani 1 1 d . . .
Hg3 Hg 0.486131(17) 0.32888(2) 0.151390(16) 0.01599(10) Uani 1 1 d . . .
Br4 Br 0.5000 0.43650(8) 0.2500 0.0130(3) Uani 1 2 d S . .
C1A C 0.4208(5) 0.6062(6) 0.1579(4) 0.019(2) Uiso 1 1 d . . .
C2A C 0.3667(5) 0.5615(6) 0.1726(4) 0.018(2) Uiso 1 1 d . . .
B3A B 0.4131(5) 0.6144(7) 0.2210(5) 0.018(2) Uiso 1 1 d . . .
H3A H 0.4426 0.5891 0.2567 0.024 Uiso 1 1 calc R . .
B4A B 0.4319(6) 0.6947(8) 0.1873(5) 0.022(3) Uiso 1 1 d . . .
H4A H 0.4735 0.7223 0.2014 0.029 Uiso 1 1 calc R . .
B5A B 0.3968(6) 0.6843(8) 0.1179(5) 0.024(3) Uiso 1 1 d . . .
H5A H 0.4156 0.7050 0.0870 0.031 Uiso 1 1 calc R . .
B6A B 0.3579(5) 0.5985(7) 0.1093(5) 0.020(2) Uiso 1 1 d . . .
H6A H 0.3521 0.5634 0.0733 0.026 Uiso 1 1 calc R . .
B7A B 0.3396(6) 0.6183(8) 0.2129(5) 0.022(3) Uiso 1 1 d . . .
H7A H 0.3213 0.5964 0.2438 0.029 Uiso 1 1 calc R . .
B8A B 0.3803(6) 0.7048(9) 0.2228(6) 0.030(3) Uiso 1 1 d . . .
H8A H 0.3883 0.7389 0.2596 0.038 Uiso 1 1 calc R . .
B9A B 0.3693(7) 0.7479(9) 0.1575(6) 0.031(3) Uiso 1 1 d . . .
C9A C 0.3702(7) 0.8381(8) 0.1505(6) 0.041(3) Uiso 1 1 d . . .
H9A1 H 0.3836 0.8502 0.1203 0.061 Uiso 1 1 calc R . .
H9A2 H 0.3948 0.8604 0.1822 0.061 Uiso 1 1 calc R . .
H9A3 H 0.3327 0.8579 0.1448 0.061 Uiso 1 1 calc R . .
B10A B 0.3225(6) 0.6881(8) 0.1095(5) 0.027(3) Uiso 1 1 d . . .
H10A H 0.2928 0.7117 0.0733 0.035 Uiso 1 1 calc R . .
B11A B 0.3042(6) 0.6074(8) 0.1433(5) 0.024(3) Uiso 1 1 d . . .
H11A H 0.2633 0.5782 0.1289 0.031 Uiso 1 1 calc R . .
B12A B 0.3102(6) 0.7010(8) 0.1736(5) 0.028(3) Uiso 1 1 d . . .
C12A C 0.2565(6) 0.7441(9) 0.1818(6) 0.042(3) Uiso 1 1 d . . .
H121 H 0.2590 0.7973 0.1746 0.062 Uiso 1 1 calc R . .
H122 H 0.2553 0.7375 0.2180 0.062 Uiso 1 1 calc R . .
H123 H 0.2227 0.7235 0.1578 0.062 Uiso 1 1 calc R . .
C1B C 0.3614(5) 0.3244(6) 0.1696(4) 0.019(2) Uiso 1 1 d . . .
C2B C 0.4146(5) 0.2723(6) 0.1607(4) 0.019(2) Uiso 1 1 d . . .
B3B B 0.4004(6) 0.2681(8) 0.2215(5) 0.023(3) Uiso 1 1 d . . .
H3B H 0.4286 0.2904 0.2590 0.030 Uiso 1 1 calc R . .
B4B B 0.3256(6) 0.2733(8) 0.2058(5) 0.025(3) Uiso 1 1 d . . .
H4B H 0.3050 0.2996 0.2337 0.033 Uiso 1 1 calc R . .
B5B B 0.2977(7) 0.2832(9) 0.1352(6) 0.031(3) Uiso 1 1 d . . .
H5B H 0.2587 0.3153 0.1174 0.041 Uiso 1 1 calc R . .
B6B B 0.3559(6) 0.2863(8) 0.1072(5) 0.023(3) Uiso 1 1 d . . .
H6B H 0.3556 0.3208 0.0720 0.030 Uiso 1 1 calc R . .
B7B B 0.4165(6) 0.1858(8) 0.1902(5) 0.025(3) Uiso 1 1 d . . .
H7B H 0.4557 0.1542 0.2085 0.032 Uiso 1 1 calc R . .
B8B B 0.3589(6) 0.1838(9) 0.2181(6) 0.031(3) Uiso 1 1 d . . .
H8B H 0.3598 0.1508 0.2541 0.040 Uiso 1 1 calc R . .
B9B B 0.2963(7) 0.1927(9) 0.1654(6) 0.034(3) Uiso 1 1 d . . .
C9B C 0.2360(7) 0.1568(9) 0.1671(6) 0.047(4) Uiso 1 1 d . . .
H9B1 H 0.2386 0.1023 0.1681 0.070 Uiso 1 1 calc R . .
H9B2 H 0.2070 0.1722 0.1358 0.070 Uiso 1 1 calc R . .
H9B3 H 0.2268 0.1746 0.1984 0.070 Uiso 1 1 calc R . .
B10B B 0.3148(7) 0.2020(9) 0.1035(6) 0.031(3) Uiso 1 1 d . . .
H10B H 0.2869 0.1817 0.0652 0.041 Uiso 1 1 calc R . .
B11B B 0.3897(6) 0.1959(8) 0.1196(5) 0.027(3) Uiso 1 1 d . . .
H11B H 0.4113 0.1712 0.0919 0.035 Uiso 1 1 calc R . .
B12B B 0.3530(7) 0.1366(9) 0.1542(6) 0.035(3) Uiso 1 1 d . . .
C12B C 0.3513(7) 0.0462(9) 0.1489(6) 0.047(4) Uiso 1 1 d . . .
H124 H 0.3624 0.0315 0.1179 0.071 Uiso 1 1 calc R . .
H125 H 0.3136 0.0284 0.1455 0.071 Uiso 1 1 calc R . .
H126 H 0.3768 0.0242 0.1802 0.071 Uiso 1 1 calc R . .
C1C C 0.5485(5) 0.3838(6) 0.1251(4) 0.016(2) Uiso 1 1 d . . .
C2C C 0.5484(4) 0.4798(6) 0.1234(4) 0.0124(19) Uiso 1 1 d . . .
B3C B 0.6035(5) 0.4332(7) 0.1684(4) 0.014(2) Uiso 1 1 d . . .
H3C H 0.6110 0.4349 0.2120 0.019 Uiso 1 1 calc R . .
B4C B 0.6158(5) 0.3499(7) 0.1337(5) 0.018(2) Uiso 1 1 d . . .
H4C H 0.6325 0.2974 0.1554 0.024 Uiso 1 1 calc R . .
B5C B 0.5642(5) 0.3474(7) 0.0700(5) 0.017(2) Uiso 1 1 d . . .
H5C H 0.5474 0.2933 0.0507 0.023 Uiso 1 1 calc R . .
B6C B 0.5207(5) 0.4297(7) 0.0649(4) 0.015(2) Uiso 1 1 d . . .
H6C H 0.4755 0.4295 0.0427 0.020 Uiso 1 1 calc R . .
B7C B 0.6156(5) 0.5129(7) 0.1306(4) 0.015(2) Uiso 1 1 d . . .
H7C H 0.6320 0.5669 0.1502 0.019 Uiso 1 1 calc R . .
B8C B 0.6586(5) 0.4321(7) 0.1368(5) 0.018(2) Uiso 1 1 d . . .
H8C H 0.7032 0.4330 0.1607 0.024 Uiso 1 1 calc R . .
B9C B 0.6349(5) 0.3787(7) 0.0750(5) 0.017(2) Uiso 1 1 d . . .
C9C C 0.6769(5) 0.3283(7) 0.0508(5) 0.026(2) Uiso 1 1 d . . .
H9C1 H 0.7153 0.3423 0.0680 0.039 Uiso 1 1 calc R . .
H9C2 H 0.6685 0.3373 0.0130 0.039 Uiso 1 1 calc R . .
H9C3 H 0.6716 0.2753 0.0570 0.039 Uiso 1 1 calc R . .
B10C B 0.5752(5) 0.4270(7) 0.0334(4) 0.015(2) Uiso 1 1 d . . .
H10C H 0.5655 0.4246 -0.0104 0.019 Uiso 1 1 calc R . .
B11C B 0.5639(5) 0.5103(7) 0.0671(4) 0.015(2) Uiso 1 1 d . . .
H11C H 0.5466 0.5626 0.0455 0.020 Uiso 1 1 calc R . .
B12C B 0.6349(5) 0.4805(7) 0.0734(4) 0.015(2) Uiso 1 1 d . . .
C12C C 0.6754(5) 0.5274(7) 0.0467(4) 0.024(2) Uiso 1 1 d . . .
H127 H 0.6590 0.5764 0.0355 0.036 Uiso 1 1 calc R . .
H128 H 0.6797 0.5001 0.0162 0.036 Uiso 1 1 calc R . .
H129 H 0.7117 0.5338 0.0722 0.036 Uiso 1 1 calc R . .
C1S C 0.2124(6) 0.4476(9) 0.1922(6) 0.043(4) Uani 1 1 d . . .
C2S C 0.1669(17) 0.439(6) 0.150(2) 0.60(11) Uani 1 1 d . . .
H2S1 H 0.1397 0.4776 0.1505 0.897 Uiso 1 1 calc R . .
H2S2 H 0.1503 0.3896 0.1521 0.897 Uiso 1 1 calc R . .
H2S3 H 0.1778 0.4420 0.1178 0.897 Uiso 1 1 calc R . .
C3S C 0.1937(12) 0.468(3) 0.2381(13) 0.22(3) Uani 1 1 d . . .
H3S1 H 0.1784 0.4241 0.2508 0.334 Uiso 1 1 calc R . .
H3S2 H 0.1651 0.5067 0.2281 0.334 Uiso 1 1 calc R . .
H3S3 H 0.2251 0.4872 0.2659 0.334 Uiso 1 1 calc R . .
O1S O 0.2588(5) 0.4475(7) 0.1908(6) 0.070(4) Uani 1 1 d . . .
O1T O 0.5406(12) 0.1819(19) 0.1459(11) 0.081(9) Uani 0.50 1 d P A 3
P1 P 0.5179(3) 1.0536(3) 0.9887(3) 0.0269(13) Uani 0.50 1 d P . 1
C1D C 0.5899(4) 1.0575(8) 0.9885(6) 0.027(5) Uiso 0.50 1 d PG B 1
C2D C 0.6201(5) 0.9910(7) 0.9874(6) 0.016(4) Uiso 0.50 1 d PG B 1
H2D H 0.6015 0.9444 0.9819 0.019 Uiso 0.50 1 calc PR B 1
C3D C 0.6780(5) 0.9943(6) 0.9945(5) 0.019(4) Uiso 0.50 1 d PG B 1
H3D H 0.6982 0.9498 0.9938 0.022 Uiso 0.50 1 calc PR B 1
C4D C 0.7058(4) 1.0640(8) 1.0027(6) 0.014(4) Uiso 0.50 1 d PG B 1
H4D H 0.7446 1.0661 1.0075 0.017 Uiso 0.50 1 calc PR B 1
C5D C 0.6756(6) 1.1304(6) 1.0038(7) 0.035(6) Uiso 0.50 1 d PG B 1
H5D H 0.6942 1.1770 1.0093 0.042 Uiso 0.50 1 calc PR B 1
C6D C 0.6176(6) 1.1272(7) 0.9968(7) 0.040(6) Uiso 0.50 1 d PG B 1
H6D H 0.5974 1.1716 0.9975 0.048 Uiso 0.50 1 calc PR B 1
C7D C 0.4797(8) 1.1421(9) 0.9610(7) 0.031(5) Uiso 0.50 1 d PG C 1
C8D C 0.4895(8) 1.1802(11) 0.9177(7) 0.055(8) Uiso 0.50 1 d PG C 1
H8D H 0.5165 1.1620 0.9020 0.066 Uiso 0.50 1 calc PR C 1
C9D C 0.4591(9) 1.2457(11) 0.8980(7) 0.039(6) Uiso 0.50 1 d PG C 1
H9D H 0.4657 1.2712 0.8690 0.046 Uiso 0.50 1 calc PR C 1
C10D C 0.4189(9) 1.2730(10) 0.9214(8) 0.061(9) Uiso 0.50 1 d PG C 1
H10D H 0.3986 1.3167 0.9082 0.074 Uiso 0.50 1 calc PR C 1
C11D C 0.4091(8) 1.2348(11) 0.9646(8) 0.047(7) Uiso 0.50 1 d PG C 1
H11D H 0.3822 1.2531 0.9803 0.056 Uiso 0.50 1 calc PR C 1
C12D C 0.4395(8) 1.1694(11) 0.9844(7) 0.047(7) Uiso 0.50 1 d PG C 1
H12D H 0.4330 1.1439 1.0133 0.056 Uiso 0.50 1 calc PR C 1
C13D C 0.4863(6) 0.9718(8) 0.9451(6) 0.045(4) Uani 1 1 d G D 2
C14D C 0.4510(9) 0.9179(11) 0.9579(9) 0.12(2) Uani 0.50 1 d PG D 2
H14D H 0.4474 0.9154 0.9924 0.139 Uiso 0.50 1 calc PR D 2
C15D C 0.4208(10) 0.8677(11) 0.9190(14) 0.12(3) Uani 0.50 1 d PG D 2
H15D H 0.3972 0.8316 0.9276 0.149 Uiso 0.50 1 calc PR D 2
C16D C 0.4261(12) 0.8713(14) 0.8674(12) 0.097(19) Uani 0.50 1 d PG D 2
H16D H 0.4059 0.8377 0.8414 0.116 Uiso 0.50 1 calc PR D 2
C17D C 0.4614(13) 0.9252(18) 0.8546(7) 0.26(7) Uani 0.50 1 d PG D 2
H17D H 0.4649 0.9277 0.8201 0.314 Uiso 0.50 1 calc PR D 2
C18D C 0.4915(10) 0.9754(14) 0.8935(7) 0.070(11) Uani 0.50 1 d PG D 2
H18D H 0.5152 1.0115 0.8850 0.084 Uiso 0.50 1 calc PR D 2
CEN1 H 0.4466 0.4374 0.1583 0.000 Uiso 0.00 1 d P E 2
CEN2 H 0.5534 0.4374 0.3417 0.000 Uiso 0.00 1 d P F 2

loop_
_atom_site_aniso_label
_atom_site_aniso_U_11
_atom_site_aniso_U_22
_atom_site_aniso_U_33
_atom_site_aniso_U_23
_atom_site_aniso_U_13
_atom_site_aniso_U_12
Hg1 0.00687(17) 0.01119(17) 0.02278(19) 0.00037(14) 0.00942(14) 0.00249(13)
Hg2 0.00888(18) 0.0220(2) 0.0256(2) -0.00205(16) 0.01077(14) -0.00275(16)
Hg3 0.01199(19) 0.01522(19) 0.0252(2) 0.00093(15) 0.01240(15) -0.00158(15)
Br4 0.0088(6) 0.0108(6) 0.0229(6) 0.000 0.0100(5) 0.000
C1S 0.020(7) 0.057(10) 0.056(9) -0.010(7) 0.018(6) 0.004(7)
C2S 0.06(3) 1.4(3) 0.27(6) -0.48(12) 0.00(3) 0.06(7)
C3S 0.054(17) 0.51(9) 0.12(3) 0.01(4) 0.045(17) 0.09(3)
O1S 0.038(7) 0.062(8) 0.133(12) 0.016(8) 0.060(7) 0.006(6)
O1T 0.068(19) 0.10(2) 0.09(2) -0.012(17) 0.038(15) -0.028(18)
P1 0.026(3) 0.020(3) 0.039(3) -0.002(3) 0.016(3) 0.001(3)
C13D 0.033(8) 0.050(9) 0.051(9) -0.009(7) 0.008(6) -0.002(7)
C14D 0.05(3) 0.03(2) 0.22(6) 0.03(3) -0.02(3) 0.009(19)
C15D 0.11(4) 0.015(17) 0.20(6) -0.05(3) -0.04(4) 0.01(2)
C16D 0.07(3) 0.06(3) 0.11(4) -0.05(3) -0.05(3) 0.01(2)
C17D 0.04(3) 0.28(9) 0.39(12) -0.33(10) -0.05(4) 0.05(4)
C18D 0.07(3) 0.05(2) 0.09(3) 0.00(2) 0.03(2) -0.02(2)

loop_
_atom_type_symbol
_atom_type_description
_atom_type_scat_dispersion_real
_atom_type_scat_dispersion_imag
_atom_type_scat_source
C C 0.0033 0.0016 'International Tables Vol C Tables 4.2.6.8 and 6.1.1.4'
H H 0.0000 0.0000 'International Tables Vol C Tables 4.2.6.8 and 6.1.1.4'
B B 0.0013 0.0007 'International Tables Vol C Tables 4.2.6.8 and 6.1.1.4'
P P 0.1023 0.0942 'International Tables Vol C Tables 4.2.6.8 and 6.1.1.4'
Br Br -0.2901 2.4595 'International Tables Vol C Tables 4.2.6.8 and 6.1.1.4'
Hg Hg -2.3894 9.2266 'International Tables Vol C Tables 4.2.6.8 and 6.1.1.4'
O O 0.0106 0.0060 'International Tables Vol C Tables 4.2.6.8 and 6.1.1.4'

loop_
_geom_angle_atom_site_label_1
_geom_angle_atom_site_label_2
_geom_angle_atom_site_label_3
_geom_angle
_geom_angle_site_symmetry_3
C2C Hg1 C1A 170.8(4) .
C2A Hg2 C1B 172.6(4) .
C1C Hg3 C2B 168.0(4) .
C1C Hg3 Br4 94.1(3) .
C2B Hg3 Br4 95.2(3) .
Hg3 Br4 Hg3 105.70(5) 2_655
C2A C1A B6A 61.3(7) .
C2A C1A B3A 60.8(7) .
B6A C1A B3A 113.3(9) .
C2A C1A B4A 110.9(8) .
B6A C1A B4A 113.5(9) .
B3A C1A B4A 62.8(7) .
C2A C1A B5A 110.5(8) .
B6A C1A B5A 62.0(7) .
B3A C1A B5A 113.6(9) .
B4A C1A B5A 62.2(7) .
C2A C1A Hg1 118.3(7) .
B6A C1A Hg1 116.0(7) .
B3A C1A Hg1 118.6(7) .
B4A C1A Hg1 122.0(7) .
B5A C1A Hg1 120.5(7) .
C1A C2A B7A 109.9(8) .
C1A C2A B11A 110.4(8) .
B7A C2A B11A 62.8(7) .
C1A C2A B3A 60.5(7) .
B7A C2A B3A 62.0(7) .
B11A C2A B3A 113.7(9) .
C1A C2A B6A 60.0(7) .
B7A C2A B6A 113.6(9) .
B11A C2A B6A 62.8(7) .
B3A C2A B6A 112.0(8) .
C1A C2A Hg2 119.2(7) .
B7A C2A Hg2 123.1(7) .
B11A C2A Hg2 118.5(7) .
B3A C2A Hg2 121.0(7) .
B6A C2A Hg2 114.7(7) .
C1A B3A C2A 58.7(6) .
C1A B3A B7A 106.0(8) .
C2A B3A B7A 58.9(7) .
C1A B3A B8A 105.9(9) .
C2A B3A B8A 106.7(9) .
B7A B3A B8A 60.8(8) .
C1A B3A B4A 58.8(7) .
C2A B3A B4A 106.1(8) .
B7A B3A B4A 108.0(9) .
B8A B3A B4A 59.6(7) .
C1A B4A B8A 105.9(9) .
C1A B4A B5A 58.9(7) .
B8A B4A B5A 109.0(10) .
C1A B4A B9A 105.7(9) .
B8A B4A B9A 61.2(8) .
B5A B4A B9A 59.9(8) .
C1A B4A B3A 58.4(7) .
B8A B4A B3A 60.2(7) .
B5A B4A B3A 107.4(9) .
B9A B4A B3A 108.4(9) .
C1A B5A B6A 58.5(7) .
C1A B5A B9A 105.8(9) .
B6A B5A B9A 109.1(10) .
C1A B5A B4A 58.9(7) .
B6A B5A B4A 107.9(9) .
B9A B5A B4A 60.1(8) .
C1A B5A B10A 105.6(9) .
B6A B5A B10A 61.0(8) .
B9A B5A B10A 60.1(8) .
B4A B5A B10A 108.0(9) .
C1A B6A C2A 58.6(6) .
C1A B6A B5A 59.5(7) .
C2A B6A B5A 106.4(9) .
C1A B6A B11A 105.6(8) .
C2A B6A B11A 58.2(7) .
B5A B6A B11A 108.2(9) .
C1A B6A B10A 105.6(9) .
C2A B6A B10A 104.8(8) .
B5A B6A B10A 60.0(8) .
B11A B6A B10A 59.8(7) .
C2A B7A B3A 59.1(7) .
C2A B7A B11A 58.6(7) .
B3A B7A B11A 107.9(9) .
C2A B7A B8A 106.4(9) .
B3A B7A B8A 60.2(8) .
B11A B7A B8A 109.2(9) .
C2A B7A B12A 106.6(9) .
B3A B7A B12A 109.5(9) .
B11A B7A B12A 60.6(7) .
B8A B7A B12A 61.4(8) .
B4A B8A B3A 60.2(7) .
B4A B8A B7A 107.0(10) .
B3A B8A B7A 59.0(8) .
B4A B8A B9A 59.5(8) .
B3A B8A B9A 107.1(10) .
B7A B8A B9A 106.7(10) .
B4A B8A B12A 107.6(9) .
B3A B8A B12A 107.0(10) .
B7A B8A B12A 59.5(8) .
B9A B8A B12A 59.9(8) .
C9A B9A B5A 122.5(11) .
C9A B9A B4A 122.1(12) .
B5A B9A B4A 59.9(8) .
C9A B9A B10A 122.2(12) .
B5A B9A B10A 60.1(8) .
B4A B9A B10A 107.8(10) .
C9A B9A B8A 121.2(11) .
B5A B9A B8A 107.5(10) .
B4A B9A B8A 59.3(8) .
B10A B9A B8A 107.9(10) .
C9A B9A B12A 120.9(12) .
B5A B9A B12A 108.0(10) .
B4A B9A B12A 108.1(10) .
B10A B9A B12A 59.6(8) .
B8A B9A B12A 60.8(8) .
B5A B10A B9A 59.8(8) .
B5A B10A B11A 107.6(10) .
B9A B10A B11A 108.9(10) .
B5A B10A B12A 109.1(9) .
B9A B10A B12A 61.3(8) .
B11A B10A B12A 60.7(8) .
B5A B10A B6A 59.0(8) .
B9A B10A B6A 107.3(10) .
B11A B10A B6A 59.9(7) .
B12A B10A B6A 108.8(9) .
C2A B11A B7A 58.5(7) .
C2A B11A B10A 105.8(9) .
B7A B11A B10A 107.2(9) .
C2A B11A B6A 58.9(7) .
B7A B11A B6A 107.0(9) .
B10A B11A B6A 60.3(7) .
C2A B11A B12A 106.3(9) .
B7A B11A B12A 60.3(7) .
B10A B11A B12A 59.8(8) .
B6A B11A B12A 108.3(10) .
C12A B12A B10A 123.4(11) .
C12A B12A B7A 121.5(11) .
B10A B12A B7A 106.2(10) .
C12A B12A B11A 121.5(11) .
B10A B12A B11A 59.5(8) .
B7A B12A B11A 59.2(7) .
C12A B12A B9A 124.4(12) .
B10A B12A B9A 59.1(8) .
B7A B12A B9A 105.9(10) .
B11A B12A B9A 106.3(10) .
C12A B12A B8A 122.9(11) .
B10A B12A B8A 106.3(10) .
B7A B12A B8A 59.1(8) .
B11A B12A B8A 106.4(10) .
B9A B12A B8A 59.3(8) .
C2B C1B B4B 109.6(9) .
C2B C1B B6B 60.9(7) .
B4B C1B B6B 113.5(9) .
C2B C1B B3B 60.6(7) .
B4B C1B B3B 62.0(7) .
B6B C1B B3B 113.1(9) .
C2B C1B B5B 109.4(9) .
B4B C1B B5B 62.2(8) .
B6B C1B B5B 62.1(7) .
B3B C1B B5B 112.8(9) .
C2B C1B Hg2 121.8(7) .
B4B C1B Hg2 120.2(7) .
B6B C1B Hg2 116.9(7) .
B3B C1B Hg2 119.7(7) .
B5B C1B Hg2 119.0(8) .
C1B C2B B7B 110.5(8) .
C1B C2B B3B 61.5(7) .
B7B C2B B3B 62.0(7) .
C1B C2B B11B 111.0(9) .
B7B C2B B11B 62.8(7) .
B3B C2B B11B 114.3(9) .
C1B C2B B6B 61.3(7) .
B7B C2B B6B 113.8(9) .
B3B C2B B6B 114.2(9) .
B11B C2B B6B 62.4(7) .
C1B C2B Hg3 118.4(7) .
B7B C2B Hg3 124.1(8) .
B3B C2B Hg3 121.7(7) .
B11B C2B Hg3 117.4(7) .
B6B C2B Hg3 112.4(7) .
C2B B3B C1B 57.8(6) .
C2B B3B B7B 58.5(7) .
C1B B3B B7B 104.8(9) .
C2B B3B B4B 104.8(9) .
C1B B3B B4B 58.6(7) .
B7B B3B B4B 107.0(10) .
C2B B3B B8B 104.7(9) .
C1B B3B B8B 104.6(9) .
B7B B3B B8B 59.8(8) .
B4B B3B B8B 59.3(8) .
C1B B4B B8B 106.3(10) .
C1B B4B B3B 59.4(7) .
B8B B4B B3B 60.7(8) .
C1B B4B B5B 59.3(7) .
B8B B4B B5B 107.4(10) .
B3B B4B B5B 108.4(10) .
C1B B4B B9B 106.0(9) .
B8B B4B B9B 59.4(8) .
B3B B4B B9B 108.3(10) .
B5B B4B B9B 59.7(8) .
C1B B5B B10B 106.3(10) .
C1B B5B B9B 105.8(10) .
B10B B5B B9B 61.3(9) .
C1B B5B B4B 58.5(7) .
B10B B5B B4B 109.4(11) .
B9B B5B B4B 60.4(8) .
C1B B5B B6B 58.8(7) .
B10B B5B B6B 60.4(8) .
B9B B5B B6B 109.1(11) .
B4B B5B B6B 107.8(10) .
C2B B6B C1B 57.8(7) .
C2B B6B B11B 58.8(7) .
C1B B6B B11B 105.5(9) .
C2B B6B B10B 105.1(9) .
C1B B6B B10B 105.4(9) .
B11B B6B B10B 59.9(8) .
C2B B6B B5B 104.7(9) .
C1B B6B B5B 59.1(7) .
B11B B6B B5B 106.8(10) .
B10B B6B B5B 59.1(8) .
C2B B7B B3B 59.5(7) .
C2B B7B B8B 106.4(10) .
B3B B7B B8B 60.9(8) .
C2B B7B B11B 59.2(7) .
B3B B7B B11B 109.4(10) .
B8B B7B B11B 108.7(10) .
C2B B7B B12B 106.6(10) .
B3B B7B B12B 111.1(10) .
B8B B7B B12B 61.6(8) .
B11B B7B B12B 59.7(8) .
B9B B8B B4B 61.1(8) .
B9B B8B B7B 107.9(10) .
B4B B8B B7B 107.1(10) .
B9B B8B B3B 109.2(11) .
B4B B8B B3B 60.0(8) .
B7B B8B B3B 59.3(8) .
B9B B8B B12B 60.2(9) .
B4B B8B B12B 109.0(10) .
B7B B8B B12B 60.1(8) .
B3B B8B B12B 108.5(10) .
C9B B9B B8B 123.5(12) .
C9B B9B B5B 119.5(12) .
B8B B9B B5B 107.6(11) .
C9B B9B B4B 120.8(12) .
B8B B9B B4B 59.5(8) .
B5B B9B B4B 59.9(8) .
C9B B9B B12B 123.3(12) .
B8B B9B B12B 61.8(9) .
B5B B9B B12B 107.6(11) .
B4B B9B B12B 109.0(11) .
C9B B9B B10B 121.5(12) .
B8B B9B B10B 108.5(11) .
B5B B9B B10B 58.7(8) .
B4B B9B B10B 107.0(11) .
B12B B9B B10B 60.0(9) .
B5B B10B B11B 108.0(11) .
B5B B10B B6B 60.5(8) .
B11B B10B B6B 60.0(8) .
B5B B10B B12B 108.6(10) .
B11B B10B B12B 59.7(8) .
B6B B10B B12B 108.6(10) .
B5B B10B B9B 59.9(8) .
B11B B10B B9B 107.0(10) .
B6B B10B B9B 108.1(10) .
B12B B10B B9B 60.0(8) .
C2B B11B B10B 105.2(10) .
C2B B11B B7B 58.0(7) .
B10B B11B B7B 107.8(10) .
C2B B11B B6B 58.8(7) .
B10B B11B B6B 60.1(8) .
B7B B11B B6B 107.1(9) .
C2B B11B B12B 106.5(9) .
B10B B11B B12B 60.8(9) .
B7B B11B B12B 60.8(8) .
B6B B11B B12B 109.5(10) .
C12B B12B B11B 122.9(12) .
C12B B12B B10B 125.3(12) .
B11B B12B B10B 59.5(8) .
C12B B12B B9B 123.8(13) .
B11B B12B B9B 106.9(11) .
B10B B12B B9B 60.1(9) .
C12B B12B B7B 121.4(13) .
B11B B12B B7B 59.5(8) .
B10B B12B B7B 105.8(11) .
B9B B12B B7B 104.6(10) .
C12B B12B B8B 121.6(12) .
B11B B12B B8B 105.9(11) .
B10B B12B B8B 105.6(11) .
B9B B12B B8B 58.0(8) .
B7B B12B B8B 58.2(8) .
C2C C1C B5C 110.6(8) .
C2C C1C B4C 110.1(8) .
B5C C1C B4C 62.7(7) .
C2C C1C B6C 60.8(6) .
B5C C1C B6C 62.5(7) .
B4C C1C B6C 113.7(8) .
C2C C1C B3C 60.7(6) .
B5C C1C B3C 114.3(8) .
B4C C1C B3C 62.5(7) .
B6C C1C B3C 113.3(8) .
C2C C1C Hg3 118.3(7) .
B5C C1C Hg3 117.7(7) .
B4C C1C Hg3 124.8(7) .
B6C C1C Hg3 112.0(7) .
B3C C1C Hg3 122.1(6) .
C1C C2C B11C 109.7(7) .
C1C C2C B7C 110.0(8) .
B11C C2C B7C 62.7(6) .
C1C C2C B6C 60.7(6) .
B11C C2C B6C 61.8(6) .
B7C C2C B6C 113.4(7) .
C1C C2C B3C 61.0(6) .
B11C C2C B3C 114.0(8) .
B7C C2C B3C 62.4(6) .
B6C C2C B3C 113.4(8) .
C1C C2C Hg1 120.0(6) .
B11C C2C Hg1 117.0(6) .
B7C C2C Hg1 123.7(6) .
B6C C2C Hg1 112.5(6) .
B3C C2C Hg1 122.6(6) .
C2C B3C C1C 58.3(6) .
C2C B3C B8C 104.5(8) .
C1C B3C B8C 104.7(8) .
C2C B3C B7C 58.5(6) .
C1C B3C B7C 104.8(7) .
B8C B3C B7C 58.9(6) .
C2C B3C B4C 105.0(8) .
C1C B3C B4C 58.4(6) .
B8C B3C B4C 59.7(7) .
B7C B3C B4C 106.5(8) .
C1C B4C B8C 105.3(8) .
C1C B4C B5C 58.5(7) .
B8C B4C B5C 108.7(8) .
C1C B4C B3C 59.1(6) .
B8C B4C B3C 59.8(7) .
B5C B4C B3C 108.1(8) .
C1C B4C B9C 105.5(8) .
B8C B4C B9C 61.0(7) .
B5C B4C B9C 60.2(7) .
B3C B4C B9C 108.8(8) .
C1C B5C B10C 105.3(8) .
C1C B5C B6C 59.1(6) .
B10C B5C B6C 59.8(7) .
C1C B5C B4C 58.8(6) .
B10C B5C B4C 107.9(9) .
B6C B5C B4C 107.8(8) .
C1C B5C B9C 105.7(8) .
B10C B5C B9C 60.0(7) .
B6C B5C B9C 108.0(8) .
B4C B5C B9C 60.3(7) .
C1C B6C C2C 58.5(6) .
C1C B6C B11C 105.3(8) .
C2C B6C B11C 58.5(6) .
C1C B6C B10C 104.6(8) .
C2C B6C B10C 105.2(8) .
B11C B6C B10C 60.2(6) .
C1C B6C B5C 58.4(6) .
C2C B6C B5C 105.5(8) .
B11C B6C B5C 107.6(8) .
B10C B6C B5C 59.4(6) .
C2C B7C B8C 106.1(8) .
C2C B7C B12C 106.2(8) .
B8C B7C B12C 61.3(7) .
C2C B7C B11C 58.4(6) .
B8C B7C B11C 108.7(8) .
B12C B7C B11C 60.3(6) .
C2C B7C B3C 59.1(6) .
B8C B7C B3C 60.4(7) .
B12C B7C B3C 109.7(8) .
B11C B7C B3C 107.8(8) .
B7C B8C B4C 108.5(8) .
B7C B8C B3C 60.7(7) .
B4C B8C B3C 60.5(7) .
B7C B8C B12C 60.1(6) .
B4C B8C B12C 107.9(8) .
B3C B8C B12C 109.0(8) .
B7C B8C B9C 107.6(8) .
B4C B8C B9C 60.1(7) .
B3C B8C B9C 108.7(8) .
B12C B8C B9C 59.3(6) .
C9C B9C B10C 122.3(9) .
C9C B9C B12C 122.3(9) .
B10C B9C B12C 60.9(7) .
C9C B9C B5C 121.3(9) .
B10C B9C B5C 58.9(7) .
B12C B9C B5C 108.1(9) .
C9C B9C B4C 121.9(9) .
B10C B9C B4C 106.4(8) .
B12C B9C B4C 107.5(8) .
B5C B9C B4C 59.5(7) .
C9C B9C B8C 123.2(9) .
B10C B9C B8C 107.4(8) .
B12C B9C B8C 60.0(7) .
B5C B9C B8C 106.6(8) .
B4C B9C B8C 59.0(7) .
B5C B10C B6C 60.9(7) .
B5C B10C B11C 108.5(8) .
B6C B10C B11C 59.9(6) .
B5C B10C B9C 61.1(7) .
B6C B10C B9C 109.7(8) .
B11C B10C B9C 108.2(8) .
B5C B10C B12C 109.0(8) .
B6C B10C B12C 108.7(8) .
B11C B10C B12C 60.0(6) .
B9C B10C B12C 59.9(6) .
C2C B11C B6C 59.7(6) .
C2C B11C B10C 105.9(8) .
B6C B11C B10C 59.9(6) .
C2C B11C B7C 58.9(6) .
B6C B11C B7C 108.5(8) .
B10C B11C B7C 108.1(8) .
C2C B11C B12C 106.3(8) .
B6C B11C B12C 109.6(8) .
B10C B11C B12C 61.1(6) .
B7C B11C B12C 59.8(6) .
C12C B12C B7C 123.2(9) .
C12C B12C B11C 121.7(9) .
B7C B12C B11C 59.9(6) .
C12C B12C B9C 121.9(9) .
B7C B12C B9C 107.4(8) .
B11C B12C B9C 106.7(8) .
C12C B12C B8C 124.1(9) .
B7C B12C B8C 58.6(6) .
B11C B12C B8C 106.2(8) .
B9C B12C B8C 60.6(7) .
C12C B12C B10C 121.5(8) .
B7C B12C B10C 106.4(8) .
B11C B12C B10C 58.9(6) .
B9C B12C B10C 59.2(7) .
B8C B12C B10C 106.5(8) .
O1S C1S C2S 126(3) .
O1S C1S C3S 125(2) .
C2S C1S C3S 109(2) .
C1D P1 C7D 111.3(8) .
C1D P1 P1 120.3(7) 5_677
C7D P1 P1 128.0(8) 5_677
C2D C1D C6D 120.0 .
C2D C1D P1 120.6(9) .
C6D C1D P1 118.8(9) .
C3D C2D C1D 120.0 .
C2D C3D C4D 120.0 .
C3D C4D C5D 120.0 .
C6D C5D C4D 120.0 .
C5D C6D C1D 120.0 .
C8D C7D C12D 120.0 .
C8D C7D P1 122.3(10) .
C12D C7D P1 117.7(10) .
C9D C8D C7D 120.0 .
C8D C9D C10D 120.0 .
C11D C10D C9D 120.0 .
C10D C11D C12D 120.0 .
C11D C12D C7D 120.0 .
C14D C13D C18D 120.0 .
C15D C14D C13D 120.0 .
C16D C15D C14D 120.0 .
C15D C16D C17D 120.0 .
C18D C17D C16D 120.0 .
C17D C18D C13D 120.0 .

loop_
_geom_bond_atom_site_label_1
_geom_bond_atom_site_label_2
_geom_bond_distance
_geom_bond_site_symmetry_2
Hg1 C2C 2.082(10) .
Hg1 C1A 2.085(11) .
Hg2 C2A 2.088(11) .
Hg2 C1B 2.090(11) .
Hg3 C1C 2.090(10) .
Hg3 C2B 2.099(11) .
Hg3 Br4 3.1322(12) .
Br4 Hg3 3.1322(12) 2_655
C1A C2A 1.682(15) .
C1A B6A 1.707(16) .
C1A B3A 1.714(16) .
C1A B4A 1.723(17) .
C1A B5A 1.724(17) .
C2A B7A 1.715(16) .
C2A B11A 1.717(17) .
C2A B3A 1.717(16) .
C2A B6A 1.729(16) .
B3A B7A 1.767(18) .
B3A B8A 1.791(19) .
B3A B4A 1.791(18) .
B4A B8A 1.781(19) .
B4A B5A 1.781(18) .
B4A B9A 1.78(2) .
B5A B6A 1.767(19) .
B5A B9A 1.78(2) .
B5A B10A 1.79(2) .
B6A B11A 1.796(18) .
B6A B10A 1.802(19) .
B7A B11A 1.788(18) .
B7A B8A 1.80(2) .
B7A B12A 1.808(19) .
B8A B9A 1.81(2) .
B8A B12A 1.84(2) .
B9A C9A 1.60(2) .
B9A B10A 1.79(2) .
B9A B12A 1.83(2) .
B10A B11A 1.792(19) .
B10A B12A 1.796(19) .
B11A B12A 1.81(2) .
B12A C12A 1.59(2) .
C1B C2B 1.668(15) .
C1B B4B 1.717(17) .
C1B B6B 1.728(16) .
C1B B3B 1.732(17) .
C1B B5B 1.732(19) .
C2B B7B 1.698(17) .
C2B B3B 1.717(16) .
C2B B11B 1.721(18) .
C2B B6B 1.722(17) .
B3B B7B 1.759(19) .
B3B B4B 1.776(19) .
B3B B8B 1.79(2) .
B4B B8B 1.76(2) .
B4B B5B 1.783(19) .
B4B B9B 1.79(2) .
B5B B10B 1.76(2) .
B5B B9B 1.78(2) .
B5B B6B 1.78(2) .
B6B B11B 1.78(2) .
B6B B10B 1.78(2) .
B7B B8B 1.77(2) .
B7B B11B 1.780(19) .
B7B B12B 1.80(2) .
B8B B9B 1.76(2) .
B8B B12B 1.83(2) .
B9B C9B 1.63(2) .
B9B B12B 1.80(2) .
B9B B10B 1.81(2) .
B10B B11B 1.78(2) .
B10B B12B 1.80(2) .
B11B B12B 1.78(2) .
B12B C12B 1.59(2) .
C1C C2C 1.686(14) .
C1C B5C 1.714(15) .
C1C B4C 1.719(16) .
C1C B6C 1.725(15) .
C1C B3C 1.733(15) .
C2C B11C 1.707(14) .
C2C B7C 1.717(15) .
C2C B6C 1.727(15) .
C2C B3C 1.729(15) .
B3C B8C 1.779(16) .
B3C B7C 1.785(16) .
B3C B4C 1.791(17) .
B4C B8C 1.778(17) .
B4C B5C 1.786(17) .
B4C B9C 1.798(17) .
B5C B10C 1.758(16) .
B5C B6C 1.784(17) .
B5C B9C 1.798(18) .
B6C B11C 1.764(17) .
B6C B10C 1.765(16) .
B7C B8C 1.753(17) .
B7C B12C 1.782(16) .
B7C B11C 1.782(16) .
B8C B12C 1.804(16) .
B8C B9C 1.814(17) .
B9C C9C 1.620(17) .
B9C B10C 1.778(17) .
B9C B12C 1.791(17) .
B10C B11C 1.769(16) .
B10C B12C 1.808(16) .
B11C B12C 1.790(17) .
B12C C12C 1.599(16) .
C1S O1S 1.157(17) .
C1S C2S 1.34(4) .
C1S C3S 1.44(3) .
P1 C1D 1.777(12) .
P1 C7D 1.856(15) .
P1 P1 2.231(13) 5_677
C1D C2D 1.3900 .
C1D C6D 1.3900 .
C2D C3D 1.3900 .
C3D C4D 1.3900 .
C4D C5D 1.3900 .
C5D C6D 1.3900 .
C7D C8D 1.3900 .
C7D C12D 1.3900 .
C8D C9D 1.3900 .
C9D C10D 1.3900 .
C10D C11D 1.3900 .
C11D C12D 1.3900 .
C13D C14D 1.3900 .
C13D C18D 1.3900 .
C14D C15D 1.3900 .
C15D C16D 1.3900 .
C16D C17D 1.3900 .
C17D C18D 1.3900 .

loop_
_geom_torsion_atom_site_label_1
_geom_torsion_atom_site_label_2
_geom_torsion_atom_site_label_3
_geom_torsion_atom_site_label_4
_geom_torsion
_geom_torsion_site_symmetry_1
_geom_torsion_site_symmetry_4
C1C Hg3 Br4 Hg3 -129.4(3) . 2_655
C2B Hg3 Br4 Hg3 58.2(3) . 2_655
C2C Hg1 C1A C2A 111(3) . .
C2C Hg1 C1A B6A 41(3) . .
C2C Hg1 C1A B3A -179(2) . .
C2C Hg1 C1A B4A -105(3) . .
C2C Hg1 C1A B5A -30(3) . .
B6A C1A C2A B7A -106.4(9) . .
B3A C1A C2A B7A 39.0(8) . .
B4A C1A C2A B7A -0.3(11) . .
B5A C1A C2A B7A -67.3(10) . .
Hg1 C1A C2A B7A 147.8(7) . .
B6A C1A C2A B11A -39.0(8) . .
B3A C1A C2A B11A 106.4(9) . .
B4A C1A C2A B11A 67.1(10) . .
B5A C1A C2A B11A 0.1(11) . .
Hg1 C1A C2A B11A -144.8(7) . .
B6A C1A C2A B3A -145.4(9) . .
B4A C1A C2A B3A -39.3(8) . .
B5A C1A C2A B3A -106.3(9) . .
Hg1 C1A C2A B3A 108.8(8) . .
B3A C1A C2A B6A 145.4(9) . .
B4A C1A C2A B6A 106.1(9) . .
B5A C1A C2A B6A 39.1(8) . .
Hg1 C1A C2A B6A -105.8(8) . .
B6A C1A C2A Hg2 103.4(8) . .
B3A C1A C2A Hg2 -111.2(8) . .
B4A C1A C2A Hg2 -150.5(7) . .
B5A C1A C2A Hg2 142.4(7) . .
Hg1 C1A C2A Hg2 -2.4(10) . .
C1B Hg2 C2A C1A -87(3) . .
C1B Hg2 C2A B7A 126(3) . .
C1B Hg2 C2A B11A 52(4) . .
C1B Hg2 C2A B3A -159(3) . .
C1B Hg2 C2A B6A -19(4) . .
B6A C1A B3A C2A 32.9(8) . .
B4A C1A B3A C2A 138.3(9) . .
B5A C1A B3A C2A 101.2(9) . .
Hg1 C1A B3A C2A -108.3(8) . .
C2A C1A B3A B7A -36.7(8) . .
B6A C1A B3A B7A -3.8(12) . .
B4A C1A B3A B7A 101.7(9) . .
B5A C1A B3A B7A 64.5(11) . .
Hg1 C1A B3A B7A -144.9(7) . .
C2A C1A B3A B8A -100.2(9) . .
B6A C1A B3A B8A -67.3(11) . .
B4A C1A B3A B8A 38.2(9) . .
B5A C1A B3A B8A 1.0(12) . .
Hg1 C1A B3A B8A 151.6(8) . .
C2A C1A B3A B4A -138.3(9) . .
B6A C1A B3A B4A -105.4(10) . .
B5A C1A B3A B4A -37.1(9) . .
Hg1 C1A B3A B4A 113.4(9) . .
B7A C2A B3A C1A -137.9(9) . .
B11A C2A B3A C1A -100.9(9) . .
B6A C2A B3A C1A -32.1(8) . .
Hg2 C2A B3A C1A 108.3(8) . .
C1A C2A B3A B7A 137.9(9) . .
B11A C2A B3A B7A 37.0(9) . .
B6A C2A B3A B7A 105.9(10) . .
Hg2 C2A B3A B7A -113.8(9) . .
C1A C2A B3A B8A 98.8(9) . .
B7A C2A B3A B8A -39.2(8) . .
B11A C2A B3A B8A -2.2(12) . .
B6A C2A B3A B8A 66.7(11) . .
Hg2 C2A B3A B8A -152.9(7) . .
C1A C2A B3A B4A 36.3(8) . .
B7A C2A B3A B4A -101.6(9) . .
B11A C2A B3A B4A -64.6(11) . .
B6A C2A B3A B4A 4.2(11) . .
Hg2 C2A B3A B4A 144.6(7) . .
C2A C1A B4A B8A -0.1(11) . .
B6A C1A B4A B8A 66.8(11) . .
B3A C1A B4A B8A -38.4(8) . .
B5A C1A B4A B8A 102.9(10) . .
Hg1 C1A B4A B8A -146.8(8) . .
C2A C1A B4A B5A -102.9(9) . .
B6A C1A B4A B5A -36.1(9) . .
B3A C1A B4A B5A -141.3(9) . .
Hg1 C1A B4A B5A 110.4(9) . .
C2A C1A B4A B9A -63.9(10) . .
B6A C1A B4A B9A 2.9(12) . .
B3A C1A B4A B9A -102.3(10) . .
B5A C1A B4A B9A 39.0(9) . .
Hg1 C1A B4A B9A 149.4(8) . .
C2A C1A B4A B3A 38.4(8) . .
B6A C1A B4A B3A 105.2(10) . .
B5A C1A B4A B3A 141.3(9) . .
Hg1 C1A B4A B3A -108.3(9) . .
C2A B3A B4A C1A -36.3(8) . .
B7A B3A B4A C1A -98.2(9) . .
B8A B3A B4A C1A -136.5(10) . .
C1A B3A B4A B8A 136.5(10) . .
C2A B3A B4A B8A 100.2(10) . .
B7A B3A B4A B8A 38.3(9) . .
C1A B3A B4A B5A 34.1(8) . .
C2A B3A B4A B5A -2.1(11) . .
B7A B3A B4A B5A -64.0(11) . .
B8A B3A B4A B5A -102.3(10) . .
C1A B3A B4A B9A 97.4(10) . .
C2A B3A B4A B9A 61.2(11) . .
B7A B3A B4A B9A -0.7(12) . .
B8A B3A B4A B9A -39.0(9) . .
C2A C1A B5A B6A -38.8(8) . .
B3A C1A B5A B6A -104.9(10) . .
B4A C1A B5A B6A -142.2(9) . .
Hg1 C1A B5A B6A 105.2(9) . .
C2A C1A B5A B9A 64.3(11) . .
B6A C1A B5A B9A 103.1(10) . .
B3A C1A B5A B9A -1.8(12) . .
B4A C1A B5A B9A -39.2(9) . .
Hg1 C1A B5A B9A -151.7(8) . .
C2A C1A B5A B4A 103.4(9) . .
B6A C1A B5A B4A 142.2(9) . .
B3A C1A B5A B4A 37.4(9) . .
Hg1 C1A B5A B4A -112.6(9) . .
C2A C1A B5A B10A 1.6(11) . .
B6A C1A B5A B10A 40.4(8) . .
B3A C1A B5A B10A -64.5(11) . .
B4A C1A B5A B10A -101.9(10) . .
Hg1 C1A B5A B10A 145.6(8) . .
B8A B4A B5A C1A -97.6(10) . .
B9A B4A B5A C1A -135.5(10) . .
B3A B4A B5A C1A -33.9(8) . .
C1A B4A B5A B6A 33.3(8) . .
B8A B4A B5A B6A -64.3(12) . .
B9A B4A B5A B6A -102.2(10) . .
B3A B4A B5A B6A -0.6(12) . .
C1A B4A B5A B9A 135.5(10) . .
B8A B4A B5A B9A 37.9(10) . .
B3A B4A B5A B9A 101.6(10) . .
C1A B4A B5A B10A 97.7(10) . .
B8A B4A B5A B10A 0.1(13) . .
B9A B4A B5A B10A -37.8(9) . .
B3A B4A B5A B10A 63.8(11) . .
B3A C1A B6A C2A -32.7(8) . .
B4A C1A B6A C2A -101.8(9) . .
B5A C1A B6A C2A -138.0(9) . .
Hg1 C1A B6A C2A 109.6(8) . .
C2A C1A B6A B5A 138.0(9) . .
B3A C1A B6A B5A 105.4(10) . .
B4A C1A B6A B5A 36.2(9) . .
Hg1 C1A B6A B5A -112.4(8) . .
C2A C1A B6A B11A 35.8(8) . .
B3A C1A B6A B11A 3.2(12) . .
B4A C1A B6A B11A -66.0(11) . .
B5A C1A B6A B11A -102.2(10) . .
Hg1 C1A B6A B11A 145.4(7) . .
C2A C1A B6A B10A 98.1(9) . .
B3A C1A B6A B10A 65.5(11) . .
B4A C1A B6A B10A -3.7(11) . .
B5A C1A B6A B10A -39.9(8) . .
Hg1 C1A B6A B10A -152.3(7) . .
B7A C2A B6A C1A 100.2(10) . .
B11A C2A B6A C1A 138.5(9) . .
B3A C2A B6A C1A 32.3(8) . .
Hg2 C2A B6A C1A -110.8(8) . .
C1A C2A B6A B5A -36.9(8) . .
B7A C2A B6A B5A 63.3(11) . .
B11A C2A B6A B5A 101.6(10) . .
B3A C2A B6A B5A -4.6(12) . .
Hg2 C2A B6A B5A -147.7(7) . .
C1A C2A B6A B11A -138.5(9) . .
B7A C2A B6A B11A -38.3(9) . .
B3A C2A B6A B11A -106.2(10) . .
Hg2 C2A B6A B11A 110.8(8) . .
C1A C2A B6A B10A -99.4(9) . .
B7A C2A B6A B10A 0.7(12) . .
B11A C2A B6A B10A 39.0(9) . .
B3A C2A B6A B10A -67.2(11) . .
Hg2 C2A B6A B10A 149.8(7) . .
B9A B5A B6A C1A -97.2(10) . .
B4A B5A B6A C1A -33.4(8) . .
B10A B5A B6A C1A -134.5(9) . .
C1A B5A B6A C2A 36.5(8) . .
B9A B5A B6A C2A -60.7(11) . .
B4A B5A B6A C2A 3.1(12) . .
B10A B5A B6A C2A -98.0(9) . .
C1A B5A B6A B11A 97.8(9) . .
B9A B5A B6A B11A 0.6(12) . .
B4A B5A B6A B11A 64.4(11) . .
B10A B5A B6A B11A -36.7(9) . .
C1A B5A B6A B10A 134.5(9) . .
B9A B5A B6A B10A 37.3(9) . .
B4A B5A B6A B10A 101.1(10) . .
C1A C2A B7A B3A -38.3(8) . .
B11A C2A B7A B3A -141.7(9) . .
B6A C2A B7A B3A -103.4(10) . .
Hg2 C2A B7A B3A 110.5(9) . .
C1A C2A B7A B11A 103.4(9) . .
B3A C2A B7A B11A 141.7(9) . .
B6A C2A B7A B11A 38.3(9) . .
Hg2 C2A B7A B11A -107.8(9) . .
C1A C2A B7A B8A 0.5(11) . .
B11A C2A B7A B8A -102.9(10) . .
B3A C2A B7A B8A 38.8(8) . .
B6A C2A B7A B8A -64.5(11) . .
Hg2 C2A B7A B8A 149.3(8) . .
C1A C2A B7A B12A 64.8(11) . .
B11A C2A B7A B12A -38.6(9) . .
B3A C2A B7A B12A 103.1(10) . .
B6A C2A B7A B12A -0.3(12) . .
Hg2 C2A B7A B12A -146.4(8) . .
C1A B3A B7A C2A 36.6(8) . .
B8A B3A B7A C2A 136.1(9) . .
B4A B3A B7A C2A 98.3(9) . .
C1A B3A B7A B11A 2.8(11) . .
C2A B3A B7A B11A -33.8(8) . .
B8A B3A B7A B11A 102.3(10) . .
B4A B3A B7A B11A 64.5(11) . .
C1A B3A B7A B8A -99.6(9) . .
C2A B3A B7A B8A -136.1(9) . .
B4A B3A B7A B8A -37.8(8) . .
C1A B3A B7A B12A -61.5(11) . .
C2A B3A B7A B12A -98.1(9) . .
B8A B3A B7A B12A 38.0(9) . .
B4A B3A B7A B12A 0.2(12) . .
C1A B4A B8A B3A 37.6(8) . .
B5A B4A B8A B3A 99.6(10) . .
B9A B4A B8A B3A 137.0(10) . .
C1A B4A B8A B7A 0.4(12) . .
B5A B4A B8A B7A 62.4(12) . .
B9A B4A B8A B7A 99.8(10) . .
B3A B4A B8A B7A -37.2(8) . .
C1A B4A B8A B9A -99.4(10) . .
B5A B4A B8A B9A -37.4(9) . .
B3A B4A B8A B9A -137.0(10) . .
C1A B4A B8A B12A -62.3(11) . .
B5A B4A B8A B12A -0.3(13) . .
B9A B4A B8A B12A 37.1(9) . .
B3A B4A B8A B12A -99.9(10) . .
C1A B3A B8A B4A -37.8(8) . .
C2A B3A B8A B4A -99.2(9) . .
B7A B3A B8A B4A -137.5(9) . .
C1A B3A B8A B7A 99.7(9) . .
C2A B3A B8A B7A 38.3(8) . .
B4A B3A B8A B7A 137.5(9) . .
C1A B3A B8A B9A 0.2(12) . .
C2A B3A B8A B9A -61.3(11) . .
B7A B3A B8A B9A -99.6(10) . .
B4A B3A B8A B9A 38.0(9) . .
C1A B3A B8A B12A 63.1(11) . .
C2A B3A B8A B12A 1.7(11) . .
B7A B3A B8A B12A -36.6(9) . .
B4A B3A B8A B12A 100.9(10) . .
C2A B7A B8A B4A -0.5(12) . .
B3A B7A B8A B4A 37.8(8) . .
B11A B7A B8A B4A -62.4(12) . .
B12A B7A B8A B4A -100.8(10) . .
C2A B7A B8A B3A -38.3(8) . .
B11A B7A B8A B3A -100.1(10) . .
B12A B7A B8A B3A -138.6(9) . .
C2A B7A B8A B9A 61.9(12) . .
B3A B7A B8A B9A 100.2(10) . .
B11A B7A B8A B9A 0.1(13) . .
B12A B7A B8A B9A -38.3(9) . .
C2A B7A B8A B12A 100.3(9) . .
B3A B7A B8A B12A 138.6(9) . .
B11A B7A B8A B12A 38.4(9) . .
C1A B5A B9A C9A 149.6(12) . .
B6A B5A B9A C9A -148.8(12) . .
B4A B5A B9A C9A 111.1(14) . .
B10A B5A B9A C9A -111.2(14) . .
C1A B5A B9A B4A 38.5(9) . .
B6A B5A B9A B4A 100.1(10) . .
B10A B5A B9A B4A 137.8(10) . .
C1A B5A B9A B10A -99.2(10) . .
B6A B5A B9A B10A -37.6(9) . .
B4A B5A B9A B10A -137.8(10) . .
C1A B5A B9A B8A 1.8(13) . .
B6A B5A B9A B8A 63.3(12) . .
B4A B5A B9A B8A -36.8(9) . .
B10A B5A B9A B8A 101.0(11) . .
C1A B5A B9A B12A -62.4(12) . .
B6A B5A B9A B12A -0.8(13) . .
B4A B5A B9A B12A -101.0(10) . .
B10A B5A B9A B12A 36.8(9) . .
C1A B4A B9A C9A -150.3(11) . .
B8A B4A B9A C9A 109.8(14) . .
B5A B4A B9A C9A -111.7(14) . .
B3A B4A B9A C9A 148.4(11) . .
C1A B4A B9A B5A -38.6(8) . .
B8A B4A B9A B5A -138.4(10) . .
B3A B4A B9A B5A -99.8(10) . .
C1A B4A B9A B10A -0.8(12) . .
B8A B4A B9A B10A -100.7(11) . .
B5A B4A B9A B10A 37.7(9) . .
B3A B4A B9A B10A -62.1(11) . .
C1A B4A B9A B8A 99.9(10) . .
B5A B4A B9A B8A 138.4(10) . .
B3A B4A B9A B8A 38.6(9) . .
C1A B4A B9A B12A 62.2(11) . .
B8A B4A B9A B12A -37.6(9) . .
B5A B4A B9A B12A 100.8(11) . .
B3A B4A B9A B12A 1.0(12) . .
B4A B8A B9A C9A -111.3(14) . .
B3A B8A B9A C9A -149.6(12) . .
B7A B8A B9A C9A 148.5(12) . .
B12A B8A B9A C9A 110.4(14) . .
B4A B8A B9A B5A 37.0(9) . .
B3A B8A B9A B5A -1.2(13) . .
B7A B8A B9A B5A -63.1(12) . .
B12A B8A B9A B5A -101.3(11) . .
B3A B8A B9A B4A -38.3(9) . .
B7A B8A B9A B4A -100.2(10) . .
B12A B8A B9A B4A -138.3(10) . .
B4A B8A B9A B10A 100.5(11) . .
B3A B8A B9A B10A 62.2(12) . .
B7A B8A B9A B10A 0.3(13) . .
B12A B8A B9A B10A -37.9(10) . .
B4A B8A B9A B12A 138.3(10) . .
B3A B8A B9A B12A 100.1(10) . .
B7A B8A B9A B12A 38.1(9) . .
C1A B5A B10A B9A 99.5(10) . .
B6A B5A B10A B9A 138.7(10) . .
B4A B5A B10A B9A 37.8(9) . .
C1A B5A B10A B11A -2.6(12) . .
B6A B5A B10A B11A 36.6(8) . .
B9A B5A B10A B11A -102.1(10) . .
B4A B5A B10A B11A -64.3(12) . .
C1A B5A B10A B12A 61.7(11) . .
B6A B5A B10A B12A 100.9(10) . .
B9A B5A B10A B12A -37.8(10) . .
B4A B5A B10A B12A 0.0(13) . .
C1A B5A B10A B6A -39.2(8) . .
B9A B5A B10A B6A -138.7(10) . .
B4A B5A B10A B6A -100.9(10) . .
C9A B9A B10A B5A 111.8(14) . .
B4A B9A B10A B5A -37.7(9) . .
B8A B9A B10A B5A -100.3(11) . .
B12A B9A B10A B5A -138.7(10) . .
C9A B9A B10A B11A -148.5(12) . .
B5A B9A B10A B11A 99.8(10) . .
B4A B9A B10A B11A 62.1(12) . .
B8A B9A B10A B11A -0.6(13) . .
B12A B9A B10A B11A -38.9(9) . .
C9A B9A B10A B12A -109.5(14) . .
B5A B9A B10A B12A 138.7(10) . .
B4A B9A B10A B12A 101.0(11) . .
B8A B9A B10A B12A 38.4(10) . .
C9A B9A B10A B6A 148.1(12) . .
B5A B9A B10A B6A 36.3(9) . .
B4A B9A B10A B6A -1.3(12) . .
B8A B9A B10A B6A -64.0(12) . .
B12A B9A B10A B6A -102.4(10) . .
C1A B6A B10A B5A 39.7(8) . .
C2A B6A B10A B5A 100.6(9) . .
B11A B6A B10A B5A 138.9(9) . .
C1A B6A B10A B9A 3.0(12) . .
C2A B6A B10A B9A 63.9(11) . .
B5A B6A B10A B9A -36.7(9) . .
B11A B6A B10A B9A 102.2(10) . .
C1A B6A B10A B11A -99.3(9) . .
C2A B6A B10A B11A -38.3(8) . .
B5A B6A B10A B11A -138.9(9) . .
C1A B6A B10A B12A -61.8(11) . .
C2A B6A B10A B12A -0.9(12) . .
B5A B6A B10A B12A -101.5(10) . .
B11A B6A B10A B12A 37.4(9) . .
C1A C2A B11A B7A -102.5(9) . .
B3A C2A B11A B7A -36.7(9) . .
B6A C2A B11A B7A -140.3(9) . .
Hg2 C2A B11A B7A 114.9(8) . .
C1A C2A B11A B10A -1.7(11) . .
B7A C2A B11A B10A 100.8(10) . .
B3A C2A B11A B10A 64.1(11) . .
B6A C2A B11A B10A -39.5(8) . .
Hg2 C2A B11A B10A -144.3(7) . .
C1A C2A B11A B6A 37.8(8) . .
B7A C2A B11A B6A 140.3(9) . .
B3A C2A B11A B6A 103.6(9) . .
Hg2 C2A B11A B6A -104.8(8) . .
C1A C2A B11A B12A -64.1(10) . .
B7A C2A B11A B12A 38.4(9) . .
B3A C2A B11A B12A 1.7(12) . .
B6A C2A B11A B12A -101.9(10) . .
Hg2 C2A B11A B12A 153.2(7) . .
B3A B7A B11A C2A 34.0(8) . .
B8A B7A B11A C2A 97.9(10) . .
B12A B7A B11A C2A 136.7(10) . .
C2A B7A B11A B10A -98.3(10) . .
B3A B7A B11A B10A -64.4(11) . .
B8A B7A B11A B10A -0.4(13) . .
B12A B7A B11A B10A 38.3(9) . .
C2A B7A B11A B6A -34.9(8) . .
B3A B7A B11A B6A -0.9(12) . .
B8A B7A B11A B6A 63.0(12) . .
B12A B7A B11A B6A 101.8(10) . .
C2A B7A B11A B12A -136.7(10) . .
B3A B7A B11A B12A -102.7(10) . .
B8A B7A B11A B12A -38.8(9) . .
B5A B10A B11A C2A 2.6(12) . .
B9A B10A B11A C2A -60.7(12) . .
B12A B10A B11A C2A -99.9(10) . .
B6A B10A B11A C2A 38.8(8) . .
B5A B10A B11A B7A 63.9(11) . .
B9A B10A B11A B7A 0.6(13) . .
B12A B10A B11A B7A -38.6(9) . .
B6A B10A B11A B7A 100.2(10) . .
B5A B10A B11A B6A -36.2(8) . .
B9A B10A B11A B6A -99.5(11) . .
B12A B10A B11A B6A -138.7(10) . .
B5A B10A B11A B12A 102.5(10) . .
B9A B10A B11A B12A 39.2(10) . .
B6A B10A B11A B12A 138.7(10) . .
C1A B6A B11A C2A -36.0(8) . .
B5A B6A B11A C2A -98.4(9) . .
B10A B6A B11A C2A -135.2(9) . .
C1A B6A B11A B7A -1.2(12) . .
C2A B6A B11A B7A 34.7(8) . .
B5A B6A B11A B7A -63.7(11) . .
B10A B6A B11A B7A -100.5(10) . .
C1A B6A B11A B10A 99.2(9) . .
C2A B6A B11A B10A 135.2(9) . .
B5A B6A B11A B10A 36.8(9) . .
C1A B6A B11A B12A 62.3(11) . .
C2A B6A B11A B12A 98.3(10) . .
B5A B6A B11A B12A -0.1(12) . .
B10A B6A B11A B12A -36.9(9) . .
B5A B10A B12A C12A 150.4(12) . .
B9A B10A B12A C12A 113.2(14) . .
B11A B10A B12A C12A -109.8(14) . .
B6A B10A B12A C12A -146.9(12) . .
B5A B10A B12A B7A -62.0(12) . .
B9A B10A B12A B7A -99.2(10) . .
B11A B10A B12A B7A 37.8(9) . .
B6A B10A B12A B7A 0.8(13) . .
B5A B10A B12A B11A -99.9(11) . .
B9A B10A B12A B11A -137.0(10) . .
B6A B10A B12A B11A -37.1(9) . .
B5A B10A B12A B9A 37.1(10) . .
B11A B10A B12A B9A 137.0(10) . .
B6A B10A B12A B9A 99.9(11) . .
B5A B10A B12A B8A -0.2(13) . .
B9A B10A B12A B8A -37.3(9) . .
B11A B10A B12A B8A 99.7(10) . .
B6A B10A B12A B8A 62.6(12) . .
C2A B7A B12A C12A 148.1(11) . .
B3A B7A B12A C12A -149.5(11) . .
B11A B7A B12A C12A 110.4(13) . .
B8A B7A B12A C12A -112.0(13) . .
C2A B7A B12A B10A -0.3(12) . .
B3A B7A B12A B10A 62.1(11) . .
B11A B7A B12A B10A -38.0(9) . .
B8A B7A B12A B10A 99.6(10) . .
C2A B7A B12A B11A 37.7(9) . .
B3A B7A B12A B11A 100.1(10) . .
B8A B7A B12A B11A 137.6(10) . .
C2A B7A B12A B9A -62.1(11) . .
B3A B7A B12A B9A 0.3(12) . .
B11A B7A B12A B9A -99.7(10) . .
B8A B7A B12A B9A 37.9(9) . .
C2A B7A B12A B8A -99.9(10) . .
B3A B7A B12A B8A -37.5(9) . .
B11A B7A B12A B8A -137.6(10) . .
C2A B11A B12A C12A -148.0(11) . .
B7A B11A B12A C12A -110.4(13) . .
B10A B11A B12A C12A 112.9(13) . .
B6A B11A B12A C12A 150.0(11) . .
C2A B11A B12A B10A 99.1(10) . .
B7A B11A B12A B10A 136.7(10) . .
B6A B11A B12A B10A 37.1(9) . .
C2A B11A B12A B7A -37.6(8) . .
B10A B11A B12A B7A -136.7(10) . .
B6A B11A B12A B7A -99.6(10) . .
C2A B11A B12A B9A 61.6(11) . .
B7A B11A B12A B9A 99.1(10) . .
B10A B11A B12A B9A -37.5(9) . .
B6A B11A B12A B9A -0.4(12) . .
C2A B11A B12A B8A -0.5(12) . .
B7A B11A B12A B8A 37.1(9) . .
B10A B11A B12A B8A -99.6(10) . .
B6A B11A B12A B8A -62.5(11) . .
C9A B9A B12A C12A 0.0(19) . .
B5A B9A B12A C12A -148.6(12) . .
B4A B9A B12A C12A 148.0(12) . .
B10A B9A B12A C12A -111.6(14) . .
B8A B9A B12A C12A 111.0(13) . .
C9A B9A B12A B10A 111.6(14) . .
B5A B9A B12A B10A -37.0(9) . .
B4A B9A B12A B10A -100.4(11) . .
B8A B9A B12A B10A -137.4(11) . .
C9A B9A B12A B7A -148.8(12) . .
B5A B9A B12A B7A 62.6(12) . .
B4A B9A B12A B7A -0.8(12) . .
B10A B9A B12A B7A 99.6(10) . .
B8A B9A B12A B7A -37.8(9) . .
C9A B9A B12A B11A 149.4(12) . .
B5A B9A B12A B11A 0.8(13) . .
B4A B9A B12A B11A -62.6(12) . .
B10A B9A B12A B11A 37.8(9) . .
B8A B9A B12A B11A -99.6(10) . .
C9A B9A B12A B8A -111.0(13) . .
B5A B9A B12A B8A 100.4(11) . .
B4A B9A B12A B8A 37.0(9) . .
B10A B9A B12A B8A 137.4(11) . .
B4A B8A B12A C12A -150.5(12) . .
B3A B8A B12A C12A 146.2(12) . .
B7A B8A B12A C12A 109.8(13) . .
B9A B8A B12A C12A -113.5(14) . .
B4A B8A B12A B10A 0.3(13) . .
B3A B8A B12A B10A -63.1(12) . .
B7A B8A B12A B10A -99.4(10) . .
B9A B8A B12A B10A 37.2(9) . .
B4A B8A B12A B7A 99.7(10) . .
B3A B8A B12A B7A 36.3(8) . .
B9A B8A B12A B7A 136.6(10) . .
B4A B8A B12A B11A 62.6(12) . .
B3A B8A B12A B11A -0.8(12) . .
B7A B8A B12A B11A -37.1(8) . .
B9A B8A B12A B11A 99.5(10) . .
B4A B8A B12A B9A -37.0(9) . .
B3A B8A B12A B9A -100.3(10) . .
B7A B8A B12A B9A -136.6(10) . .
C2A Hg2 C1B C2B 94(3) . .
C2A Hg2 C1B B4B -121(3) . .
C2A Hg2 C1B B6B 24(4) . .
C2A Hg2 C1B B3B 166(3) . .
C2A Hg2 C1B B5B -48(4) . .
B4B C1B C2B B7B 0.0(11) . .
B6B C1B C2B B7B -106.6(10) . .
B3B C1B C2B B7B 39.3(9) . .
B5B C1B C2B B7B -66.5(11) . .
Hg2 C1B C2B B7B 148.0(7) . .
B4B C1B C2B B3B -39.3(9) . .
B6B C1B C2B B3B -146.0(9) . .
B5B C1B C2B B3B -105.8(10) . .
Hg2 C1B C2B B3B 108.7(9) . .
B4B C1B C2B B11B 67.7(11) . .
B6B C1B C2B B11B -38.9(9) . .
B3B C1B C2B B11B 107.0(10) . .
B5B C1B C2B B11B 1.2(11) . .
Hg2 C1B C2B B11B -144.3(8) . .
B4B C1B C2B B6B 106.6(10) . .
B3B C1B C2B B6B 146.0(9) . .
B5B C1B C2B B6B 40.1(9) . .
Hg2 C1B C2B B6B -105.3(9) . .
B4B C1B C2B Hg3 -152.0(7) . .
B6B C1B C2B Hg3 101.3(8) . .
B3B C1B C2B Hg3 -112.7(8) . .
B5B C1B C2B Hg3 141.5(8) . .
Hg2 C1B C2B Hg3 -4.0(10) . .
C1C Hg3 C2B C1B -92(2) . .
Br4 Hg3 C2B C1B 48.5(7) . .
C1C Hg3 C2B B7B 120.0(19) . .
Br4 Hg3 C2B B7B -99.5(8) . .
C1C Hg3 C2B B3B -164.4(17) . .
Br4 Hg3 C2B B3B -23.9(8) . .
C1C Hg3 C2B B11B 46(2) . .
Br4 Hg3 C2B B11B -173.7(7) . .
C1C Hg3 C2B B6B -24(2) . .
Br4 Hg3 C2B B6B 116.9(7) . .
B7B C2B B3B C1B -137.8(9) . .
B11B C2B B3B C1B -101.7(10) . .
B6B C2B B3B C1B -32.6(9) . .
Hg3 C2B B3B C1B 107.5(9) . .
C1B C2B B3B B7B 137.8(9) . .
B11B C2B B3B B7B 36.0(10) . .
B6B C2B B3B B7B 105.2(10) . .
Hg3 C2B B3B B7B -114.7(9) . .
C1B C2B B3B B4B 36.7(8) . .
B7B C2B B3B B4B -101.1(10) . .
B11B C2B B3B B4B -65.1(12) . .
B6B C2B B3B B4B 4.1(12) . .
Hg3 C2B B3B B4B 144.2(8) . .
C1B C2B B3B B8B 98.2(10) . .
B7B C2B B3B B8B -39.6(9) . .
B11B C2B B3B B8B -3.5(12) . .
B6B C2B B3B B8B 65.6(11) . .
Hg3 C2B B3B B8B -154.3(8) . .
B4B C1B B3B C2B 137.4(9) . .
B6B C1B B3B C2B 32.1(9) . .
B5B C1B B3B C2B 100.2(10) . .
Hg2 C1B B3B C2B -112.0(8) . .
C2B C1B B3B B7B -36.3(8) . .
B4B C1B B3B B7B 101.1(10) . .
B6B C1B B3B B7B -4.2(12) . .
B5B C1B B3B B7B 63.9(11) . .
Hg2 C1B B3B B7B -148.3(8) . .
C2B C1B B3B B4B -137.4(9) . .
B6B C1B B3B B4B -105.3(10) . .
B5B C1B B3B B4B -37.2(9) . .
Hg2 C1B B3B B4B 110.6(9) . .
C2B C1B B3B B8B -98.4(9) . .
B4B C1B B3B B8B 39.0(9) . .
B6B C1B B3B B8B -66.3(11) . .
B5B C1B B3B B8B 1.8(12) . .
Hg2 C1B B3B B8B 149.6(8) . .
C2B C1B B4B B8B -1.4(12) . .
B6B C1B B4B B8B 64.6(12) . .
B3B C1B B4B B8B -40.1(9) . .
B5B C1B B4B B8B 100.8(10) . .
Hg2 C1B B4B B8B -150.0(8) . .
C2B C1B B4B B3B 38.8(8) . .
B6B C1B B4B B3B 104.7(10) . .
B5B C1B B4B B3B 140.9(10) . .
Hg2 C1B B4B B3B -109.9(9) . .
C2B C1B B4B B5B -102.2(10) . .
B6B C1B B4B B5B -36.3(10) . .
B3B C1B B4B B5B -140.9(10) . .
Hg2 C1B B4B B5B 109.2(9) . .
C2B C1B B4B B9B -63.4(11) . .
B6B C1B B4B B9B 2.5(13) . .
B3B C1B B4B B9B -102.2(10) . .
B5B C1B B4B B9B 38.8(9) . .
Hg2 C1B B4B B9B 147.9(8) . .
C2B B3B B4B C1B -36.3(8) . .
B7B B3B B4B C1B -97.3(9) . .
B8B B3B B4B C1B -134.8(9) . .
C2B B3B B4B B8B 98.5(10) . .
C1B B3B B4B B8B 134.8(9) . .
B7B B3B B4B B8B 37.5(9) . .
C2B B3B B4B B5B -1.5(12) . .
C1B B3B B4B B5B 34.8(9) . .
B7B B3B B4B B5B -62.5(12) . .
B8B B3B B4B B5B -100.0(11) . .
C2B B3B B4B B9B 61.8(11) . .
C1B B3B B4B B9B 98.1(10) . .
B7B B3B B4B B9B 0.8(12) . .
B8B B3B B4B B9B -36.7(9) . .
C2B C1B B5B B10B -0.6(12) . .
B4B C1B B5B B10B -103.1(11) . .
B6B C1B B5B B10B 39.0(9) . .
B3B C1B B5B B10B -66.0(12) . .
Hg2 C1B B5B B10B 145.9(8) . .
C2B C1B B5B B9B 63.5(11) . .
B4B C1B B5B B9B -39.0(9) . .
B6B C1B B5B B9B 103.1(11) . .
B3B C1B B5B B9B -1.9(13) . .
Hg2 C1B B5B B9B -150.0(8) . .
C2B C1B B5B B4B 102.5(9) . .
B6B C1B B5B B4B 142.1(10) . .
B3B C1B B5B B4B 37.1(9) . .
Hg2 C1B B5B B4B -110.9(9) . .
C2B C1B B5B B6B -39.6(8) . .
B4B C1B B5B B6B -142.1(10) . .
B3B C1B B5B B6B -105.0(10) . .
Hg2 C1B B5B B6B 107.0(9) . .
B8B B4B B5B C1B -99.0(10) . .
B3B B4B B5B C1B -34.9(9) . .
B9B B4B B5B C1B -135.8(10) . .
C1B B4B B5B B10B 97.6(11) . .
B8B B4B B5B B10B -1.4(14) . .
B3B B4B B5B B10B 62.7(13) . .
B9B B4B B5B B10B -38.2(10) . .
C1B B4B B5B B9B 135.8(10) . .
B8B B4B B5B B9B 36.9(10) . .
B3B B4B B5B B9B 101.0(11) . .
C1B B4B B5B B6B 33.5(9) . .
B8B B4B B5B B6B -65.5(12) . .
B3B B4B B5B B6B -1.4(13) . .
B9B B4B B5B B6B -102.3(11) . .
B7B C2B B6B C1B 101.3(9) . .
B3B C2B B6B C1B 32.6(9) . .
B11B C2B B6B C1B 138.5(9) . .
Hg3 C2B B6B C1B -111.2(8) . .
C1B C2B B6B B11B -138.5(9) . .
B7B C2B B6B B11B -37.2(9) . .
B3B C2B B6B B11B -105.9(10) . .
Hg3 C2B B6B B11B 110.3(8) . .
C1B C2B B6B B10B -98.9(9) . .
B7B C2B B6B B10B 2.3(12) . .
B3B C2B B6B B10B -66.3(11) . .
B11B C2B B6B B10B 39.6(9) . .
Hg3 C2B B6B B10B 149.9(8) . .
C1B C2B B6B B5B -37.6(8) . .
B7B C2B B6B B5B 63.7(11) . .
B3B C2B B6B B5B -4.9(12) . .
B11B C2B B6B B5B 100.9(10) . .
Hg3 C2B B6B B5B -148.8(8) . .
B4B C1B B6B C2B -100.2(10) . .
B3B C1B B6B C2B -32.0(9) . .
B5B C1B B6B C2B -136.5(10) . .
Hg2 C1B B6B C2B 113.2(8) . .
C2B C1B B6B B11B 36.0(8) . .
B4B C1B B6B B11B -64.2(12) . .
B3B C1B B6B B11B 4.0(12) . .
B5B C1B B6B B11B -100.5(10) . .
Hg2 C1B B6B B11B 149.2(8) . .
C2B C1B B6B B10B 98.4(10) . .
B4B C1B B6B B10B -1.8(12) . .
B3B C1B B6B B10B 66.4(11) . .
B5B C1B B6B B10B -38.1(9) . .
Hg2 C1B B6B B10B -148.4(8) . .
C2B C1B B6B B5B 136.5(10) . .
B4B C1B B6B B5B 36.3(10) . .
B3B C1B B6B B5B 104.5(10) . .
Hg2 C1B B6B B5B -110.3(9) . .
C1B B5B B6B C2B 37.0(8) . .
B10B B5B B6B C2B -99.0(10) . .
B9B B5B B6B C2B -60.3(12) . .
B4B B5B B6B C2B 3.7(12) . .
B10B B5B B6B C1B -136.0(10) . .
B9B B5B B6B C1B -97.4(11) . .
B4B B5B B6B C1B -33.4(9) . .
C1B B5B B6B B11B 98.3(9) . .
B10B B5B B6B B11B -37.7(9) . .
B9B B5B B6B B11B 0.9(13) . .
B4B B5B B6B B11B 64.9(12) . .
C1B B5B B6B B10B 136.0(10) . .
B9B B5B B6B B10B 38.7(10) . .
B4B B5B B6B B10B 102.7(11) . .
C1B C2B B7B B3B -39.1(8) . .
B11B C2B B7B B3B -142.9(10) . .
B6B C2B B7B B3B -105.8(10) . .
Hg3 C2B B7B B3B 111.0(9) . .
C1B C2B B7B B8B 1.4(12) . .
B3B C2B B7B B8B 40.5(9) . .
B11B C2B B7B B8B -102.4(10) . .
B6B C2B B7B B8B -65.3(11) . .
Hg3 C2B B7B B8B 151.5(8) . .
C1B C2B B7B B11B 103.8(9) . .
B3B C2B B7B B11B 142.9(10) . .
B6B C2B B7B B11B 37.1(9) . .
Hg3 C2B B7B B11B -106.1(9) . .
C1B C2B B7B B12B 66.0(11) . .
B3B C2B B7B B12B 105.1(10) . .
B11B C2B B7B B12B -37.8(9) . .
B6B C2B B7B B12B -0.7(12) . .
Hg3 C2B B7B B12B -143.9(8) . .
C1B B3B B7B C2B 36.1(8) . .
B4B B3B B7B C2B 97.2(9) . .
B8B B3B B7B C2B 134.5(10) . .
C2B B3B B7B B8B -134.5(10) . .
C1B B3B B7B B8B -98.5(10) . .
B4B B3B B7B B8B -37.3(9) . .
C2B B3B B7B B11B -33.3(9) . .
C1B B3B B7B B11B 2.7(12) . .
B4B B3B B7B B11B 63.9(12) . .
B8B B3B B7B B11B 101.2(11) . .
C2B B3B B7B B12B -97.3(10) . .
C1B B3B B7B B12B -61.3(12) . .
B4B B3B B7B B12B -0.1(12) . .
B8B B3B B7B B12B 37.2(10) . .
C1B B4B B8B B9B -99.2(10) . .
B3B B4B B8B B9B -138.7(10) . .
B5B B4B B8B B9B -37.0(10) . .
C1B B4B B8B B7B 2.2(12) . .
B3B B4B B8B B7B -37.3(9) . .
B5B B4B B8B B7B 64.4(12) . .
B9B B4B B8B B7B 101.4(11) . .
C1B B4B B8B B3B 39.5(8) . .
B5B B4B B8B B3B 101.7(10) . .
B9B B4B B8B B3B 138.7(10) . .
C1B B4B B8B B12B -61.4(12) . .
B3B B4B B8B B12B -100.9(11) . .
B5B B4B B8B B12B 0.8(14) . .
B9B B4B B8B B12B 37.8(10) . .
C2B B7B B8B B9B 62.3(12) . .
B3B B7B B8B B9B 102.1(11) . .
B11B B7B B8B B9B -0.1(14) . .
B12B B7B B8B B9B -38.1(10) . .
C2B B7B B8B B4B -2.2(12) . .
B3B B7B B8B B4B 37.7(9) . .
B11B B7B B8B B4B -64.6(12) . .
B12B B7B B8B B4B -102.5(11) . .
C2B B7B B8B B3B -39.8(8) . .
B11B B7B B8B B3B -102.2(10) . .
B12B B7B B8B B3B -140.2(10) . .
C2B B7B B8B B12B 100.3(10) . .
B3B B7B B8B B12B 140.2(10) . .
B11B B7B B8B B12B 37.9(10) . .
C2B B3B B8B B9B -61.0(12) . .
C1B B3B B8B B9B -1.0(12) . .
B7B B3B B8B B9B -99.9(11) . .
B4B B3B B8B B9B 37.7(9) . .
C2B B3B B8B B4B -98.7(9) . .
C1B B3B B8B B4B -38.7(8) . .
B7B B3B B8B B4B -137.6(10) . .
C2B B3B B8B B7B 38.9(8) . .
C1B B3B B8B B7B 98.9(9) . .
B4B B3B B8B B7B 137.6(10) . .
C2B B3B B8B B12B 3.1(13) . .
C1B B3B B8B B12B 63.0(12) . .
B7B B3B B8B B12B -35.9(10) . .
B4B B3B B8B B12B 101.8(11) . .
B4B B8B B9B C9B -108.8(15) . .
B7B B8B B9B C9B 151.1(13) . .
B3B B8B B9B C9B -146.0(13) . .
B12B B8B B9B C9B 113.1(15) . .
B4B B8B B9B B5B 37.1(10) . .
B7B B8B B9B B5B -63.0(13) . .
B3B B8B B9B B5B -0.1(14) . .
B12B B8B B9B B5B -101.0(11) . .
B7B B8B B9B B4B -100.1(11) . .
B3B B8B B9B B4B -37.2(9) . .
B12B B8B B9B B4B -138.1(11) . .
B4B B8B B9B B12B 138.1(11) . .
B7B B8B B9B B12B 38.0(10) . .
B3B B8B B9B B12B 100.9(11) . .
B4B B8B B9B B10B 99.2(11) . .
B7B B8B B9B B10B -0.9(14) . .
B3B B8B B9B B10B 62.0(13) . .
B12B B8B B9B B10B -38.9(10) . .
C1B B5B B9B C9B 148.7(12) . .
B10B B5B B9B C9B -111.1(14) . .
B4B B5B B9B C9B 110.6(14) . .
B6B B5B B9B C9B -149.3(12) . .
C1B B5B B9B B8B 1.2(13) . .
B10B B5B B9B B8B 101.4(12) . .
B4B B5B B9B B8B -37.0(10) . .
B6B B5B B9B B8B 63.1(13) . .
C1B B5B B9B B4B 38.1(9) . .
B10B B5B B9B B4B 138.3(11) . .
B6B B5B B9B B4B 100.0(11) . .
C1B B5B B9B B12B -64.0(12) . .
B10B B5B B9B B12B 36.2(10) . .
B4B B5B B9B B12B -102.2(11) . .
B6B B5B B9B B12B -2.1(14) . .
C1B B5B B9B B10B -100.2(11) . .
B4B B5B B9B B10B -138.3(11) . .
B6B B5B B9B B10B -38.3(10) . .
C1B B4B B9B C9B -147.0(12) . .
B8B B4B B9B C9B 113.2(14) . .
B3B B4B B9B C9B 150.6(12) . .
B5B B4B B9B C9B -108.4(14) . .
C1B B4B B9B B8B 99.8(10) . .
B3B B4B B9B B8B 37.3(9) . .
B5B B4B B9B B8B 138.3(11) . .
C1B B4B B9B B5B -38.5(9) . .
B8B B4B B9B B5B -138.3(11) . .
B3B B4B B9B B5B -101.0(10) . .
C1B B4B B9B B12B 61.3(12) . .
B8B B4B B9B B12B -38.5(10) . .
B3B B4B B9B B12B -1.2(13) . .
B5B B4B B9B B12B 99.8(11) . .
C1B B4B B9B B10B -2.1(13) . .
B8B B4B B9B B10B -101.8(11) . .
B3B B4B B9B B10B -64.5(12) . .
B5B B4B B9B B10B 36.5(10) . .
C1B B5B B10B B11B -0.1(13) . .
B9B B5B B10B B11B -99.6(11) . .
B4B B5B B10B B11B -61.8(13) . .
B6B B5B B10B B11B 38.1(9) . .
C1B B5B B10B B6B -38.2(9) . .
B9B B5B B10B B6B -137.7(11) . .
B4B B5B B10B B6B -99.9(11) . .
C1B B5B B10B B12B 63.1(12) . .
B9B B5B B10B B12B -36.4(10) . .
B4B B5B B10B B12B 1.4(14) . .
B6B B5B B10B B12B 101.3(11) . .
C1B B5B B10B B9B 99.5(11) . .
B4B B5B B10B B9B 37.8(10) . .
B6B B5B B10B B9B 137.7(11) . .
C2B B6B B10B B5B 98.3(10) . .
C1B B6B B10B B5B 38.2(9) . .
B11B B6B B10B B5B 137.4(10) . .
C2B B6B B10B B11B -39.1(8) . .
C1B B6B B10B B11B -99.2(10) . .
B5B B6B B10B B11B -137.4(10) . .
C2B B6B B10B B12B -3.0(12) . .
C1B B6B B10B B12B -63.2(12) . .
B11B B6B B10B B12B 36.1(9) . .
B5B B6B B10B B12B -101.3(11) . .
C2B B6B B10B B9B 60.5(12) . .
C1B B6B B10B B9B 0.4(13) . .
B11B B6B B10B B9B 99.6(11) . .
B5B B6B B10B B9B -37.8(10) . .
C9B B9B B10B B5B 107.6(15) . .
B8B B9B B10B B5B -99.8(12) . .
B4B B9B B10B B5B -37.0(10) . .
B12B B9B B10B B5B -139.5(11) . .
C9B B9B B10B B11B -151.1(13) . .
B8B B9B B10B B11B 1.6(14) . .
B5B B9B B10B B11B 101.3(11) . .
B4B B9B B10B B11B 64.4(13) . .
B12B B9B B10B B11B -38.2(10) . .
C9B B9B B10B B6B 145.7(13) . .
B8B B9B B10B B6B -61.7(13) . .
B5B B9B B10B B6B 38.0(10) . .
B4B B9B B10B B6B 1.1(14) . .
B12B B9B B10B B6B -101.5(11) . .
C9B B9B B10B B12B -112.9(15) . .
B8B B9B B10B B12B 39.7(11) . .
B5B B9B B10B B12B 139.5(11) . .
B4B B9B B10B B12B 102.5(11) . .
C1B C2B B11B B10B -1.2(12) . .
B7B C2B B11B B10B 101.8(10) . .
B3B C2B B11B B10B 66.0(12) . .
B6B C2B B11B B10B -39.7(9) . .
Hg3 C2B B11B B10B -141.9(8) . .
C1B C2B B11B B7B -103.0(9) . .
B3B C2B B11B B7B -35.7(9) . .
B6B C2B B11B B7B -141.5(10) . .
Hg3 C2B B11B B7B 116.3(9) . .
C1B C2B B11B B6B 38.5(8) . .
B7B C2B B11B B6B 141.5(10) . .
B3B C2B B11B B6B 105.7(10) . .
Hg3 C2B B11B B6B -102.2(8) . .
C1B C2B B11B B12B -64.7(11) . .
B7B C2B B11B B12B 38.3(9) . .
B3B C2B B11B B12B 2.6(13) . .
B6B C2B B11B B12B -103.2(11) . .
Hg3 C2B B11B B12B 154.6(8) . .
B5B B10B B11B C2B 0.8(13) . .
B6B B10B B11B C2B 39.1(8) . .
B12B B10B B11B C2B -100.6(10) . .
B9B B10B B11B C2B -62.4(12) . .
B5B B10B B11B B7B 61.5(13) . .
B6B B10B B11B B7B 99.8(10) . .
B12B B10B B11B B7B -39.9(10) . .
B9B B10B B11B B7B -1.7(13) . .
B5B B10B B11B B6B -38.3(9) . .
B12B B10B B11B B6B -139.8(10) . .
B9B B10B B11B B6B -101.5(11) . .
B5B B10B B11B B12B 101.4(11) . .
B6B B10B B11B B12B 139.8(10) . .
B9B B10B B11B B12B 38.3(10) . .
B3B B7B B11B C2B 33.4(9) . .
B8B B7B B11B C2B 98.3(10) . .
B12B B7B B11B C2B 137.1(10) . .
C2B B7B B11B B10B -97.2(10) . .
B3B B7B B11B B10B -63.7(12) . .
B8B B7B B11B B10B 1.1(13) . .
B12B B7B B11B B10B 39.9(10) . .
C2B B7B B11B B6B -33.9(9) . .
B3B B7B B11B B6B -0.5(13) . .
B8B B7B B11B B6B 64.4(12) . .
B12B B7B B11B B6B 103.2(11) . .
C2B B7B B11B B12B -137.1(10) . .
B3B B7B B11B B12B -103.7(11) . .
B8B B7B B11B B12B -38.8(10) . .
C1B B6B B11B C2B -35.6(8) . .
B10B B6B B11B C2B -134.7(10) . .
B5B B6B B11B C2B -97.3(9) . .
C2B B6B B11B B10B 134.7(10) . .
C1B B6B B11B B10B 99.1(10) . .
B5B B6B B11B B10B 37.4(9) . .
C2B B6B B11B B7B 33.5(8) . .
C1B B6B B11B B7B -2.0(12) . .
B10B B6B B11B B7B -101.1(10) . .
B5B B6B B11B B7B -63.8(12) . .
C2B B6B B11B B12B 97.9(10) . .
C1B B6B B11B B12B 62.3(12) . .
B10B B6B B11B B12B -36.8(10) . .
B5B B6B B11B B12B 0.6(13) . .
C2B B11B B12B C12B -146.8(13) . .
B10B B11B B12B C12B 114.6(15) . .
B7B B11B B12B C12B -109.8(15) . .
B6B B11B B12B C12B 151.1(13) . .
C2B B11B B12B B10B 98.6(10) . .
B7B B11B B12B B10B 135.6(11) . .
B6B B11B B12B B10B 36.4(9) . .
C2B B11B B12B B9B 60.2(12) . .
B10B B11B B12B B9B -38.3(10) . .
B7B B11B B12B B9B 97.3(11) . .
B6B B11B B12B B9B -1.9(13) . .
C2B B11B B12B B7B -37.0(9) . .
B10B B11B B12B B7B -135.6(11) . .
B6B B11B B12B B7B -99.1(10) . .
C2B B11B B12B B8B -0.4(13) . .
B10B B11B B12B B8B -99.0(11) . .
B7B B11B B12B B8B 36.6(9) . .
B6B B11B B12B B8B -62.5(12) . .
B5B B10B B12B C12B 148.7(14) . .
B11B B10B B12B C12B -110.9(16) . .
B6B B10B B12B C12B -147.1(14) . .
B9B B10B B12B C12B 112.3(16) . .
B5B B10B B12B B11B -100.4(11) . .
B6B B10B B12B B11B -36.2(9) . .
B9B B10B B12B B11B -136.8(11) . .
B5B B10B B12B B9B 36.4(10) . .
B11B B10B B12B B9B 136.8(11) . .
B6B B10B B12B B9B 100.6(11) . .
B5B B10B B12B B7B -61.6(13) . .
B11B B10B B12B B7B 38.8(9) . .
B6B B10B B12B B7B 2.6(13) . .
B9B B10B B12B B7B -98.0(11) . .
B5B B10B B12B B8B -0.9(14) . .
B11B B10B B12B B8B 99.5(11) . .
B6B B10B B12B B8B 63.3(13) . .
B9B B10B B12B B8B -37.3(10) . .
C9B B9B B12B C12B -5(2) . .
B8B B9B B12B C12B 108.9(15) . .
B5B B9B B12B C12B -150.2(13) . .
B4B B9B B12B C12B 146.4(13) . .
B10B B9B B12B C12B -114.6(15) . .
C9B B9B B12B B11B 148.1(12) . .
B8B B9B B12B B11B -98.5(11) . .
B5B B9B B12B B11B 2.4(14) . .
B4B B9B B12B B11B -61.0(13) . .
B10B B9B B12B B11B 38.1(10) . .
C9B B9B B12B B10B 110.1(14) . .
B8B B9B B12B B10B -136.5(11) . .
B5B B9B B12B B10B -35.6(10) . .
B4B B9B B12B B10B -99.1(11) . .
C9B B9B B12B B7B -149.8(12) . .
B8B B9B B12B B7B -36.4(9) . .
B5B B9B B12B B7B 64.5(12) . .
B4B B9B B12B B7B 1.0(13) . .
B10B B9B B12B B7B 100.1(11) . .
C9B B9B B12B B8B -113.4(14) . .
B5B B9B B12B B8B 100.9(12) . .
B4B B9B B12B B8B 37.5(10) . .
B10B B9B B12B B8B 136.5(11) . .
C2B B7B B12B C12B 149.9(12) . .
B3B B7B B12B C12B -146.9(12) . .
B8B B7B B12B C12B -110.1(14) . .
B11B B7B B12B C12B 112.3(14) . .
C2B B7B B12B B11B 37.6(9) . .
B3B B7B B12B B11B 100.7(11) . .
B8B B7B B12B B11B 137.6(11) . .
C2B B7B B12B B10B -1.2(13) . .
B3B B7B B12B B10B 61.9(12) . .
B8B B7B B12B B10B 98.8(11) . .
B11B B7B B12B B10B -38.8(9) . .
C2B B7B B12B B9B -63.7(11) . .
B3B B7B B12B B9B -0.6(13) . .
B8B B7B B12B B9B 36.3(9) . .
B11B B7B B12B B9B -101.3(11) . .
C2B B7B B12B B8B -100.0(10) . .
B3B B7B B12B B8B -36.9(10) . .
B11B B7B B12B B8B -137.6(11) . .
B9B B8B B12B C12B -112.7(16) . .
B4B B8B B12B C12B -150.9(13) . .
B7B B8B B12B C12B 109.8(15) . .
B3B B8B B12B C12B 145.3(13) . .
B9B B8B B12B B11B 100.3(12) . .
B4B B8B B12B B11B 62.1(13) . .
B7B B8B B12B B11B -37.2(10) . .
B3B B8B B12B B11B -1.7(14) . .
B9B B8B B12B B10B 38.2(10) . .
B4B B8B B12B B10B 0.0(14) . .
B7B B8B B12B B10B -99.2(11) . .
B3B B8B B12B B10B -63.7(13) . .
B4B B8B B12B B9B -38.2(10) . .
B7B B8B B12B B9B -137.5(11) . .
B3B B8B B12B B9B -102.0(11) . .
B9B B8B B12B B7B 137.5(11) . .
B4B B8B B12B B7B 99.3(11) . .
B3B B8B B12B B7B 35.5(9) . .
C2B Hg3 C1C C2C 95(2) . .
Br4 Hg3 C1C C2C -45.3(7) . .
C2B Hg3 C1C B5C -42(2) . .
Br4 Hg3 C1C B5C 177.5(7) . .
C2B Hg3 C1C B4C -116(2) . .
Br4 Hg3 C1C B4C 103.0(8) . .
C2B Hg3 C1C B6C 28(2) . .
Br4 Hg3 C1C B6C -113.0(6) . .
C2B Hg3 C1C B3C 166.8(17) . .
Br4 Hg3 C1C B3C 26.1(8) . .
B5C C1C C2C B11C 0.1(11) . .
B4C C1C C2C B11C 67.5(10) . .
B6C C1C C2C B11C -39.1(8) . .
B3C C1C C2C B11C 107.2(8) . .
Hg3 C1C C2C B11C -139.8(7) . .
B5C C1C C2C B7C -67.1(10) . .
B4C C1C C2C B7C 0.3(10) . .
B6C C1C C2C B7C -106.3(8) . .
B3C C1C C2C B7C 40.0(7) . .
Hg3 C1C C2C B7C 153.0(6) . .
B5C C1C C2C B6C 39.2(8) . .
B4C C1C C2C B6C 106.6(8) . .
B3C C1C C2C B6C 146.4(8) . .
Hg3 C1C C2C B6C -100.7(8) . .
B5C C1C C2C B3C -107.1(9) . .
B4C C1C C2C B3C -39.7(7) . .
B6C C1C C2C B3C -146.4(8) . .
Hg3 C1C C2C B3C 112.9(8) . .
B5C C1C C2C Hg1 139.8(7) . .
B4C C1C C2C Hg1 -152.8(6) . .
B6C C1C C2C Hg1 100.6(8) . .
B3C C1C C2C Hg1 -113.1(7) . .
Hg3 C1C C2C Hg1 -0.2(10) . .
C1A Hg1 C2C C1C -113(3) . .
C1A Hg1 C2C B11C 24(3) . .
C1A Hg1 C2C B7C 98(3) . .
C1A Hg1 C2C B6C -44(3) . .
C1A Hg1 C2C B3C 175(2) . .
B11C C2C B3C C1C -100.0(8) . .
B7C C2C B3C C1C -137.0(8) . .
B6C C2C B3C C1C -31.8(7) . .
Hg1 C2C B3C C1C 108.9(8) . .
C1C C2C B3C B8C 98.5(8) . .
B11C C2C B3C B8C -1.5(11) . .
B7C C2C B3C B8C -38.5(7) . .
B6C C2C B3C B8C 66.8(10) . .
Hg1 C2C B3C B8C -152.6(7) . .
C1C C2C B3C B7C 137.0(8) . .
B11C C2C B3C B7C 37.0(8) . .
B6C C2C B3C B7C 105.2(8) . .
Hg1 C2C B3C B7C -114.2(8) . .
C1C C2C B3C B4C 36.6(7) . .
B11C C2C B3C B4C -63.5(10) . .
B7C C2C B3C B4C -100.4(8) . .
B6C C2C B3C B4C 4.8(10) . .
Hg1 C2C B3C B4C 145.4(7) . .
B5C C1C B3C C2C 100.9(9) . .
B4C C1C B3C C2C 137.5(8) . .
B6C C1C B3C C2C 31.8(7) . .
Hg3 C1C B3C C2C -106.9(8) . .
C2C C1C B3C B8C -98.1(8) . .
B5C C1C B3C B8C 2.7(11) . .
B4C C1C B3C B8C 39.3(8) . .
B6C C1C B3C B8C -66.4(10) . .
Hg3 C1C B3C B8C 155.0(7) . .
C2C C1C B3C B7C -37.0(7) . .
B5C C1C B3C B7C 63.9(10) . .
B4C C1C B3C B7C 100.5(8) . .
B6C C1C B3C B7C -5.2(11) . .
Hg3 C1C B3C B7C -143.9(7) . .
C2C C1C B3C B4C -137.5(8) . .
B5C C1C B3C B4C -36.6(8) . .
B6C C1C B3C B4C -105.7(9) . .
Hg3 C1C B3C B4C 115.6(8) . .
C2C C1C B4C B8C -0.6(10) . .
B5C C1C B4C B8C 102.8(9) . .
B6C C1C B4C B8C 65.5(10) . .
B3C C1C B4C B8C -39.5(7) . .
Hg3 C1C B4C B8C -151.1(7) . .
C2C C1C B4C B5C -103.4(8) . .
B6C C1C B4C B5C -37.3(8) . .
B3C C1C B4C B5C -142.3(8) . .
Hg3 C1C B4C B5C 106.1(9) . .
C2C C1C B4C B3C 38.9(7) . .
B5C C1C B4C B3C 142.3(8) . .
B6C C1C B4C B3C 105.0(9) . .
Hg3 C1C B4C B3C -111.6(8) . .
C2C C1C B4C B9C -64.1(9) . .
B5C C1C B4C B9C 39.3(8) . .
B6C C1C B4C B9C 2.0(11) . .
B3C C1C B4C B9C -103.0(9) . .
Hg3 C1C B4C B9C 145.4(7) . .
C2C B3C B4C C1C -36.6(7) . .
B8C B3C B4C C1C -134.8(8) . .
B7C B3C B4C C1C -97.5(8) . .
C2C B3C B4C B8C 98.2(8) . .
C1C B3C B4C B8C 134.8(8) . .
B7C B3C B4C B8C 37.3(7) . .
C2C B3C B4C B5C -3.3(10) . .
C1C B3C B4C B5C 33.3(8) . .
B8C B3C B4C B5C -101.5(9) . .
B7C B3C B4C B5C -64.2(10) . .
C2C B3C B4C B9C 60.6(10) . .
C1C B3C B4C B9C 97.1(9) . .
B8C B3C B4C B9C -37.6(8) . .
B7C B3C B4C B9C -0.4(10) . .
C2C C1C B5C B10C 0.8(11) . .
B4C C1C B5C B10C -101.9(9) . .
B6C C1C B5C B10C 39.4(8) . .
B3C C1C B5C B10C -65.3(10) . .
Hg3 C1C B5C B10C 141.1(7) . .
C2C C1C B5C B6C -38.5(8) . .
B4C C1C B5C B6C -141.2(9) . .
B3C C1C B5C B6C -104.7(9) . .
Hg3 C1C B5C B6C 101.7(8) . .
C2C C1C B5C B4C 102.7(9) . .
B6C C1C B5C B4C 141.2(9) . .
B3C C1C B5C B4C 36.5(8) . .
Hg3 C1C B5C B4C -117.0(8) . .
C2C C1C B5C B9C 63.3(10) . .
B4C C1C B5C B9C -39.4(8) . .
B6C C1C B5C B9C 101.9(9) . .
B3C C1C B5C B9C -2.8(11) . .
Hg3 C1C B5C B9C -156.4(7) . .
B8C B4C B5C C1C -96.9(9) . .
B3C B4C B5C C1C -33.5(8) . .
B9C B4C B5C C1C -135.3(9) . .
C1C B4C B5C B10C 97.4(9) . .
B8C B4C B5C B10C 0.5(11) . .
B3C B4C B5C B10C 63.9(10) . .
B9C B4C B5C B10C -37.9(8) . .
C1C B4C B5C B6C 34.3(8) . .
B8C B4C B5C B6C -62.6(10) . .
B3C B4C B5C B6C 0.8(11) . .
B9C B4C B5C B6C -101.0(9) . .
C1C B4C B5C B9C 135.3(9) . .
B8C B4C B5C B9C 38.4(8) . .
B3C B4C B5C B9C 101.8(9) . .
B5C C1C B6C C2C -138.1(8) . .
B4C C1C B6C C2C -100.7(9) . .
B3C C1C B6C C2C -31.7(8) . .
Hg3 C1C B6C C2C 111.1(7) . .
C2C C1C B6C B11C 36.6(7) . .
B5C C1C B6C B11C -101.5(9) . .
B4C C1C B6C B11C -64.1(10) . .
B3C C1C B6C B11C 4.8(11) . .
Hg3 C1C B6C B11C 147.7(7) . .
C2C C1C B6C B10C 99.1(8) . .
B5C C1C B6C B10C -39.0(8) . .
B4C C1C B6C B10C -1.6(11) . .
B3C C1C B6C B10C 67.3(10) . .
Hg3 C1C B6C B10C -149.8(6) . .
C2C C1C B6C B5C 138.1(8) . .
B4C C1C B6C B5C 37.4(8) . .
B3C C1C B6C B5C 106.4(9) . .
Hg3 C1C B6C B5C -110.8(8) . .
B11C C2C B6C C1C 137.6(8) . .
B7C C2C B6C C1C 100.6(9) . .
B3C C2C B6C C1C 31.9(8) . .
Hg1 C2C B6C C1C -112.8(7) . .
C1C C2C B6C B11C -137.6(8) . .
B7C C2C B6C B11C -37.0(8) . .
B3C C2C B6C B11C -105.8(9) . .
Hg1 C2C B6C B11C 109.6(7) . .
C1C C2C B6C B10C -98.0(8) . .
B11C C2C B6C B10C 39.6(7) . .
B7C C2C B6C B10C 2.6(10) . .
B3C C2C B6C B10C -66.1(10) . .
Hg1 C2C B6C B10C 149.2(6) . .
C1C C2C B6C B5C -36.2(7) . .
B11C C2C B6C B5C 101.4(8) . .
B7C C2C B6C B5C 64.4(10) . .
B3C C2C B6C B5C -4.3(10) . .
Hg1 C2C B6C B5C -149.0(6) . .
B10C B5C B6C C1C -134.9(8) . .
B4C B5C B6C C1C -34.2(8) . .
B9C B5C B6C C1C -97.9(9) . .
C1C B5C B6C C2C 36.2(7) . .
B10C B5C B6C C2C -98.7(8) . .
B4C B5C B6C C2C 2.0(10) . .
B9C B5C B6C C2C -61.7(9) . .
C1C B5C B6C B11C 97.5(8) . .
B10C B5C B6C B11C -37.4(7) . .
B4C B5C B6C B11C 63.3(10) . .
B9C B5C B6C B11C -0.4(10) . .
C1C B5C B6C B10C 134.9(8) . .
B4C B5C B6C B10C 100.7(9) . .
B9C B5C B6C B10C 37.1(7) . .
C1C C2C B7C B8C 0.1(10) . .
B11C C2C B7C B8C -102.4(8) . .
B6C C2C B7C B8C -65.7(9) . .
B3C C2C B7C B8C 39.5(7) . .
Hg1 C2C B7C B8C 152.0(7) . .
C1C C2C B7C B12C 64.2(9) . .
B11C C2C B7C B12C -38.2(7) . .
B6C C2C B7C B12C -1.5(10) . .
B3C C2C B7C B12C 103.6(8) . .
Hg1 C2C B7C B12C -143.8(7) . .
C1C C2C B7C B11C 102.5(8) . .
B6C C2C B7C B11C 36.7(8) . .
B3C C2C B7C B11C 141.9(8) . .
Hg1 C2C B7C B11C -105.6(8) . .
C1C C2C B7C B3C -39.4(7) . .
B11C C2C B7C B3C -141.9(8) . .
B6C C2C B7C B3C -105.2(9) . .
Hg1 C2C B7C B3C 112.5(8) . .
C1C B3C B7C C2C 36.9(7) . .
B8C B3C B7C C2C 135.3(8) . .
B4C B3C B7C C2C 97.7(8) . .
C2C B3C B7C B8C -135.3(8) . .
C1C B3C B7C B8C -98.4(8) . .
B4C B3C B7C B8C -37.6(7) . .
C2C B3C B7C B12C -97.5(8) . .
C1C B3C B7C B12C -60.6(10) . .
B8C B3C B7C B12C 37.8(8) . .
B4C B3C B7C B12C 0.2(10) . .
C2C B3C B7C B11C -33.5(7) . .
C1C B3C B7C B11C 3.4(10) . .
B8C B3C B7C B11C 101.8(9) . .
B4C B3C B7C B11C 64.2(10) . .
C2C B7C B8C B4C -0.5(10) . .
B12C B7C B8C B4C -100.5(9) . .
B11C B7C B8C B4C -61.8(10) . .
B3C B7C B8C B4C 38.4(7) . .
C2C B7C B8C B3C -38.9(7) . .
B12C B7C B8C B3C -138.9(8) . .
B11C B7C B8C B3C -100.3(9) . .
C2C B7C B8C B12C 100.0(8) . .
B11C B7C B8C B12C 38.6(8) . .
B3C B7C B8C B12C 138.9(8) . .
C2C B7C B8C B9C 63.1(9) . .
B12C B7C B8C B9C -36.9(8) . .
B11C B7C B8C B9C 1.7(11) . .
B3C B7C B8C B9C 102.0(9) . .
C1C B4C B8C B7C 0.6(10) . .
B5C B4C B8C B7C 62.0(10) . .
B3C B4C B8C B7C -38.5(7) . .
B9C B4C B8C B7C 100.1(9) . .
C1C B4C B8C B3C 39.2(7) . .
B5C B4C B8C B3C 100.6(9) . .
B9C B4C B8C B3C 138.6(9) . .
C1C B4C B8C B12C -63.0(10) . .
B5C B4C B8C B12C -1.6(11) . .
B3C B4C B8C B12C -102.1(9) . .
B9C B4C B8C B12C 36.5(8) . .
C1C B4C B8C B9C -99.4(8) . .
B5C B4C B8C B9C -38.0(8) . .
B3C B4C B8C B9C -138.6(9) . .
C2C B3C B8C B7C 38.2(7) . .
C1C B3C B8C B7C 98.7(8) . .
B4C B3C B8C B7C 137.3(8) . .
C2C B3C B8C B4C -99.1(8) . .
C1C B3C B8C B4C -38.7(7) . .
B7C B3C B8C B4C -137.3(8) . .
C2C B3C B8C B12C 1.2(10) . .
C1C B3C B8C B12C 61.6(10) . .
B7C B3C B8C B12C -37.1(8) . .
B4C B3C B8C B12C 100.3(9) . .
C2C B3C B8C B9C -61.9(10) . .
C1C B3C B8C B9C -1.4(10) . .
B7C B3C B8C B9C -100.1(9) . .
B4C B3C B8C B9C 37.2(8) . .
C1C B5C B9C C9C 149.8(9) . .
B10C B5C B9C C9C -111.3(11) . .
B6C B5C B9C C9C -148.3(9) . .
B4C B5C B9C C9C 111.1(11) . .
C1C B5C B9C B10C -98.9(9) . .
B6C B5C B9C B10C -37.0(7) . .
B4C B5C B9C B10C -137.6(9) . .
C1C B5C B9C B12C -61.5(10) . .
B10C B5C B9C B12C 37.4(8) . .
B6C B5C B9C B12C 0.5(10) . .
B4C B5C B9C B12C -100.1(9) . .
C1C B5C B9C B4C 38.7(8) . .
B10C B5C B9C B4C 137.6(9) . .
B6C B5C B9C B4C 100.6(9) . .
C1C B5C B9C B8C 1.7(10) . .
B10C B5C B9C B8C 100.6(9) . .
B6C B5C B9C B8C 63.7(10) . .
B4C B5C B9C B8C -37.0(8) . .
C1C B4C B9C C9C -148.6(10) . .
B8C B4C B9C C9C 112.2(11) . .
B5C B4C B9C C9C -110.1(11) . .
B3C B4C B9C C9C 149.3(10) . .
C1C B4C B9C B10C -1.5(10) . .
B8C B4C B9C B10C -100.7(9) . .
B5C B4C B9C B10C 37.0(8) . .
B3C B4C B9C B10C -63.5(10) . .
C1C B4C B9C B12C 62.5(10) . .
B8C B4C B9C B12C -36.7(8) . .
B5C B4C B9C B12C 101.0(9) . .
B3C B4C B9C B12C 0.4(11) . .
C1C B4C B9C B5C -38.5(8) . .
B8C B4C B9C B5C -137.7(9) . .
B3C B4C B9C B5C -100.6(9) . .
C1C B4C B9C B8C 99.2(9) . .
B5C B4C B9C B8C 137.7(9) . .
B3C B4C B9C B8C 37.1(8) . .
B7C B8C B9C C9C 148.3(10) . .
B4C B8C B9C C9C -110.1(11) . .
B3C B8C B9C C9C -147.5(10) . .
B12C B8C B9C C9C 111.1(11) . .
B7C B8C B9C B10C -2.5(11) . .
B4C B8C B9C B10C 99.1(9) . .
B3C B8C B9C B10C 61.7(10) . .
B12C B8C B9C B10C -39.8(8) . .
B7C B8C B9C B12C 37.3(8) . .
B4C B8C B9C B12C 138.9(9) . .
B3C B8C B9C B12C 101.5(9) . .
B7C B8C B9C B5C -64.4(10) . .
B4C B8C B9C B5C 37.2(8) . .
B3C B8C B9C B5C -0.2(11) . .
B12C B8C B9C B5C -101.6(9) . .
B7C B8C B9C B4C -101.6(9) . .
B3C B8C B9C B4C -37.4(8) . .
B12C B8C B9C B4C -138.9(9) . .
C1C B5C B10C B6C -39.0(7) . .
B4C B5C B10C B6C -100.6(9) . .
B9C B5C B10C B6C -138.6(8) . .
C1C B5C B10C B11C -1.5(10) . .
B6C B5C B10C B11C 37.5(8) . .
B4C B5C B10C B11C -63.0(10) . .
B9C B5C B10C B11C -101.0(9) . .
C1C B5C B10C B9C 99.5(9) . .
B6C B5C B10C B9C 138.6(8) . .
B4C B5C B10C B9C 38.0(8) . .
C1C B5C B10C B12C 62.3(10) . .
B6C B5C B10C B12C 101.3(8) . .
B4C B5C B10C B12C 0.7(11) . .
B9C B5C B10C B12C -37.2(8) . .
C1C B6C B10C B5C 38.6(7) . .
C2C B6C B10C B5C 99.3(8) . .
B11C B6C B10C B5C 138.1(8) . .
C1C B6C B10C B11C -99.5(8) . .
C2C B6C B10C B11C -38.8(7) . .
B5C B6C B10C B11C -138.1(8) . .
C1C B6C B10C B9C 0.6(10) . .
C2C B6C B10C B9C 61.3(10) . .
B11C B6C B10C B9C 100.1(9) . .
B5C B6C B10C B9C -38.0(8) . .
C1C B6C B10C B12C -63.3(10) . .
C2C B6C B10C B12C -2.6(10) . .
B11C B6C B10C B12C 36.3(8) . .
B5C B6C B10C B12C -101.8(9) . .
C9C B9C B10C B5C 109.6(11) . .
B12C B9C B10C B5C -138.6(8) . .
B4C B9C B10C B5C -37.3(8) . .
B8C B9C B10C B5C -99.2(9) . .
C9C B9C B10C B6C 147.5(10) . .
B12C B9C B10C B6C -100.7(9) . .
B5C B9C B10C B6C 37.9(8) . .
B4C B9C B10C B6C 0.6(11) . .
B8C B9C B10C B6C -61.3(10) . .
C9C B9C B10C B11C -148.8(10) . .
B12C B9C B10C B11C -37.0(8) . .
B5C B9C B10C B11C 101.6(9) . .
B4C B9C B10C B11C 64.3(10) . .
B8C B9C B10C B11C 2.4(11) . .
C9C B9C B10C B12C -111.8(11) . .
B5C B9C B10C B12C 138.6(8) . .
B4C B9C B10C B12C 101.3(9) . .
B8C B9C B10C B12C 39.4(7) . .
C1C C2C B11C B6C 38.6(8) . .
B7C C2C B11C B6C 141.6(8) . .
B3C C2C B11C B6C 104.7(9) . .
Hg1 C2C B11C B6C -102.4(7) . .
C1C C2C B11C B10C -1.1(10) . .
B7C C2C B11C B10C 101.9(9) . .
B6C C2C B11C B10C -39.7(7) . .
B3C C2C B11C B10C 65.1(10) . .
Hg1 C2C B11C B10C -142.1(7) . .
C1C C2C B11C B7C -102.9(9) . .
B6C C2C B11C B7C -141.6(8) . .
B3C C2C B11C B7C -36.8(8) . .
Hg1 C2C B11C B7C 116.0(8) . .
C1C C2C B11C B12C -64.9(10) . .
B7C C2C B11C B12C 38.0(7) . .
B6C C2C B11C B12C -103.5(9) . .
B3C C2C B11C B12C 1.2(11) . .
Hg1 C2C B11C B12C 154.1(6) . .
C1C B6C B11C C2C -36.6(7) . .
B10C B6C B11C C2C -134.8(8) . .
B5C B6C B11C C2C -97.7(8) . .
C1C B6C B11C B10C 98.2(8) . .
C2C B6C B11C B10C 134.8(8) . .
B5C B6C B11C B10C 37.1(7) . .
C1C B6C B11C B7C -2.4(10) . .
C2C B6C B11C B7C 34.2(7) . .
B10C B6C B11C B7C -100.6(9) . .
B5C B6C B11C B7C -63.6(10) . .
C1C B6C B11C B12C 61.3(9) . .
C2C B6C B11C B12C 97.9(8) . .
B10C B6C B11C B12C -36.9(7) . .
B5C B6C B11C B12C 0.1(10) . .
B5C B10C B11C C2C 1.6(10) . .
B6C B10C B11C C2C 39.5(7) . .
B9C B10C B11C C2C -63.2(10) . .
B12C B10C B11C C2C -100.2(8) . .
B5C B10C B11C B6C -38.0(8) . .
B9C B10C B11C B6C -102.7(9) . .
B12C B10C B11C B6C -139.7(8) . .
B5C B10C B11C B7C 63.4(10) . .
B6C B10C B11C B7C 101.4(9) . .
B9C B10C B11C B7C -1.4(11) . .
B12C B10C B11C B7C -38.3(7) . .
B5C B10C B11C B12C 101.7(9) . .
B6C B10C B11C B12C 139.7(8) . .
B9C B10C B11C B12C 37.0(8) . .
B8C B7C B11C C2C 97.7(9) . .
B12C B7C B11C C2C 136.8(8) . .
B3C B7C B11C C2C 33.8(7) . .
C2C B7C B11C B6C -34.5(7) . .
B8C B7C B11C B6C 63.3(10) . .
B12C B7C B11C B6C 102.4(9) . .
B3C B7C B11C B6C -0.6(11) . .
C2C B7C B11C B10C -98.0(8) . .
B8C B7C B11C B10C -0.2(11) . .
B12C B7C B11C B10C 38.9(8) . .
B3C B7C B11C B10C -64.2(10) . .
C2C B7C B11C B12C -136.8(8) . .
B8C B7C B11C B12C -39.1(8) . .
B3C B7C B11C B12C -103.0(9) . .
C2C B7C B12C C12C 147.5(10) . .
B8C B7C B12C C12C -112.7(11) . .
B11C B7C B12C C12C 110.2(11) . .
B3C B7C B12C C12C -150.1(10) . .
C2C B7C B12C B11C 37.3(7) . .
B8C B7C B12C B11C 137.1(9) . .
B3C B7C B12C B11C 99.7(9) . .
C2C B7C B12C B9C -62.3(10) . .
B8C B7C B12C B9C 37.5(8) . .
B11C B7C B12C B9C -99.6(9) . .
B3C B7C B12C B9C 0.1(11) . .
C2C B7C B12C B8C -99.8(8) . .
B11C B7C B12C B8C -137.1(9) . .
B3C B7C B12C B8C -37.4(8) . .
C2C B7C B12C B10C -0.1(10) . .
B8C B7C B12C B10C 99.6(9) . .
B11C B7C B12C B10C -37.5(7) . .
B3C B7C B12C B10C 62.2(10) . .
C2C B11C B12C C12C -150.3(9) . .
B6C B11C B12C C12C 146.7(9) . .
B10C B11C B12C C12C 110.2(10) . .
B7C B11C B12C C12C -112.7(11) . .
C2C B11C B12C B7C -37.6(7) . .
B6C B11C B12C B7C -100.6(9) . .
B10C B11C B12C B7C -137.0(8) . .
C2C B11C B12C B9C 63.1(9) . .
B6C B11C B12C B9C 0.1(10) . .
B10C B11C B12C B9C -36.3(7) . .
B7C B11C B12C B9C 100.7(8) . .
C2C B11C B12C B8C -0.4(10) . .
B6C B11C B12C B8C -63.4(10) . .
B10C B11C B12C B8C -99.8(8) . .
B7C B11C B12C B8C 37.2(8) . .
C2C B11C B12C B10C 99.4(8) . .
B6C B11C B12C B10C 36.5(7) . .
B7C B11C B12C B10C 137.0(8) . .
C9C B9C B12C C12C 1.5(16) . .
B10C B9C B12C C12C -110.3(11) . .
B5C B9C B12C C12C -146.8(9) . .
B4C B9C B12C C12C 150.3(9) . .
B8C B9C B12C C12C 114.1(11) . .
C9C B9C B12C B7C -149.1(10) . .
B10C B9C B12C B7C 99.1(9) . .
B5C B9C B12C B7C 62.6(10) . .
B4C B9C B12C B7C -0.3(11) . .
B8C B9C B12C B7C -36.5(8) . .
C9C B9C B12C B11C 148.0(10) . .
B10C B9C B12C B11C 36.2(7) . .
B5C B9C B12C B11C -0.4(10) . .
B4C B9C B12C B11C -63.2(10) . .
B8C B9C B12C B11C -99.5(8) . .
C9C B9C B12C B8C -112.5(11) . .
B10C B9C B12C B8C 135.7(8) . .
B5C B9C B12C B8C 99.1(9) . .
B4C B9C B12C B8C 36.2(8) . .
C9C B9C B12C B10C 111.8(11) . .
B5C B9C B12C B10C -36.6(7) . .
B4C B9C B12C B10C -99.4(9) . .
B8C B9C B12C B10C -135.7(8) . .
B7C B8C B12C C12C 111.2(11) . .
B4C B8C B12C C12C -147.4(10) . .
B3C B8C B12C C12C 148.5(10) . .
B9C B8C B12C C12C -110.6(11) . .
B4C B8C B12C B7C 101.4(9) . .
B3C B8C B12C B7C 37.3(8) . .
B9C B8C B12C B7C 138.2(9) . .
B7C B8C B12C B11C -37.8(8) . .
B4C B8C B12C B11C 63.6(10) . .
B3C B8C B12C B11C -0.5(11) . .
B9C B8C B12C B11C 100.4(9) . .
B7C B8C B12C B9C -138.2(9) . .
B4C B8C B12C B9C -36.8(8) . .
B3C B8C B12C B9C -100.9(9) . .
B7C B8C B12C B10C -99.5(9) . .
B4C B8C B12C B10C 2.0(10) . .
B3C B8C B12C B10C -62.1(10) . .
B9C B8C B12C B10C 38.8(7) . .
B5C B10C B12C C12C 148.7(10) . .
B6C B10C B12C C12C -146.6(10) . .
B11C B10C B12C C12C -110.4(11) . .
B9C B10C B12C C12C 110.9(11) . .
B5C B10C B12C B7C -63.0(10) . .
B6C B10C B12C B7C 1.7(10) . .
B11C B10C B12C B7C 37.9(7) . .
B9C B10C B12C B7C -100.8(8) . .
B5C B10C B12C B11C -100.9(9) . .
B6C B10C B12C B11C -36.2(8) . .
B9C B10C B12C B11C -138.7(8) . .
B5C B10C B12C B9C 37.8(8) . .
B6C B10C B12C B9C 102.5(9) . .
B11C B10C B12C B9C 138.7(8) . .
B5C B10C B12C B8C -1.7(11) . .
B6C B10C B12C B8C 63.0(10) . .
B11C B10C B12C B8C 99.2(8) . .
B9C B10C B12C B8C -39.4(7) . .
C7D P1 C1D C2D -155.0(10) . .
P1 P1 C1D C2D 18.3(13) 5_677 .
C7D P1 C1D C6D 33.5(11) . .
P1 P1 C1D C6D -153.2(7) 5_677 .
C6D C1D C2D C3D 0.0 . .
P1 C1D C2D C3D -171.4(12) . .
C1D C2D C3D C4D 0.0 . .
C2D C3D C4D C5D 0.0 . .
C3D C4D C5D C6D 0.0 . .
C4D C5D C6D C1D 0.0 . .
C2D C1D C6D C5D 0.0 . .
P1 C1D C6D C5D 171.5(11) . .
C1D P1 C7D C8D 38.3(14) . .
P1 P1 C7D C8D -134.3(11) 5_677 .
C1D P1 C7D C12D -142.7(11) . .
P1 P1 C7D C12D 44.6(15) 5_677 .
C12D C7D C8D C9D 0.0 . .
P1 C7D C8D C9D 178.9(15) . .
C7D C8D C9D C10D 0.0 . .
C8D C9D C10D C11D 0.0 . .
C9D C10D C11D C12D 0.0 . .
C10D C11D C12D C7D 0.0 . .
C8D C7D C12D C11D 0.0 . .
P1 C7D C12D C11D -179.0(15) . .
C18D C13D C14D C15D 0.0 . .
C13D C14D C15D C16D 0.0 . .
C14D C15D C16D C17D 0.0 . .
C15D C16D C17D C18D 0.0 . .
C16D C17D C18D C13D 0.0 . .
C14D C13D C18D C17D 0.0 . .
